data_7003205
loop_
_publ_author_name
'Miras, Haralampos N.'
'Long, De-Liang'
'K\"ogerler, Paul'
'Cronin, Leroy'

_publ_section_title
;
 Bridging the gap between solution and solid state studies in
 polyoxometalate chemistry: Discovery of a family of [V1M17]-based
 cages encapsulating two {VVO4} moieties
;
_journal_issue 2
_journal_name_full 'Dalton Transactions'
_journal_page_first 214
_journal_page_last 221
_journal_paper_doi 10.1039/b714285d
_journal_year 2008
_chemical_formula_sum 'C102 H227 N9 O62 V3 W17'
_chemical_formula_weight 5850.20
_chemical_name_systematic
;
?
;
_space_group_IT_number 14
_symmetry_cell_setting monoclinic
_symmetry_space_group_name_Hall '-P 2ybc'
_symmetry_space_group_name_H-M 'P 1 21/c 1'
_atom_sites_solution_hydrogens geom
_atom_sites_solution_primary direct
_atom_sites_solution_secondary difmap
_audit_creation_method SHELXL-97
_cell_angle_alpha 90.00
_cell_angle_beta 102.154(2)
_cell_angle_gamma 90.00
_cell_formula_units_Z 4
_cell_length_a 31.428(3)
_cell_length_b 15.9838(17)
_cell_length_c 33.615(4)
_cell_measurement_reflns_used 31072
_cell_measurement_temperature 150(2)
_cell_measurement_theta_max 28.4421
_cell_measurement_theta_min 2.5879
_cell_volume 16508(3)
_computing_cell_refinement
;
CrysAlis RED, Oxford Diffraction Ltd.,
Version 1.171.32.5 (release 08-05-2007 CrysAlis171 .NET)
(compiled May 8 2007,13:10:02)
;
_computing_data_collection
;
CrysAlis CCD, Oxford Diffraction Ltd.,
Version 1.171.32.5 (release 08-05-2007 CrysAlis171 .NET)
(compiled May 8 2007,13:10:02)
;
_computing_data_reduction
;
CrysAlis RED, Oxford Diffraction Ltd.,
Version 1.171.32.5 (release 08-05-2007 CrysAlis171 .NET)
(compiled May 8 2007,13:10:02)
;
_computing_structure_refinement 'SHELXL-97 (Sheldrick, 1997)'
_computing_structure_solution 'SHELXS-97 (Sheldrick, 1997)'
_diffrn_ambient_temperature 150(2)
_diffrn_detector_area_resol_mean 15.9832
_diffrn_measured_fraction_theta_full 0.997
_diffrn_measured_fraction_theta_max 0.997
_diffrn_measurement_device_type 'Oxford diffraction Gemini Kappa CCD'
_diffrn_measurement_method '\w & \p scans'
_diffrn_radiation_monochromator graphite
_diffrn_radiation_source 'fine-focus sealed tube'
_diffrn_radiation_type MoK\a
_diffrn_radiation_wavelength 0.71073
_diffrn_reflns_av_R_equivalents 0.0733
_diffrn_reflns_av_sigmaI/netI 0.0775
_diffrn_reflns_limit_h_max 38
_diffrn_reflns_limit_h_min -38
_diffrn_reflns_limit_k_max 19
_diffrn_reflns_limit_k_min -19
_diffrn_reflns_limit_l_max 39
_diffrn_reflns_limit_l_min -40
_diffrn_reflns_number 122459
_diffrn_reflns_theta_full 25.50
_diffrn_reflns_theta_max 25.50
_diffrn_reflns_theta_min 2.68
_diffrn_standards_decay_% 0
_exptl_absorpt_coefficient_mu 12.026
_exptl_absorpt_correction_T_max 0.7143
_exptl_absorpt_correction_T_min 0.1461
_exptl_absorpt_correction_type analytical
_exptl_absorpt_process_details
;
CrysAlis RED, Oxford Diffraction Ltd.,
Version 1.171.32.5 (release 08-05-2007 CrysAlis171 .NET)
(compiled May 8 2007,13:10:02)
Analytical numeric absorption correction using a multifaceted crystal
model based on expressions derived by R.C. Clark & J.S. Reid.
(Clark, R. C. & Reid, J. S. (1995). Acta Cryst. A51, 887-897)
;
_exptl_crystal_colour Green
_exptl_crystal_density_diffrn 2.354
_exptl_crystal_density_meas ?
_exptl_crystal_density_method 'not measured'
_exptl_crystal_description Block
_exptl_crystal_F_000 10900
_exptl_crystal_size_max 0.26
_exptl_crystal_size_mid 0.09
_exptl_crystal_size_min 0.03
_refine_diff_density_max 2.53
_refine_diff_density_min -2.18
_refine_diff_density_rms 0.25
_refine_ls_extinction_coef none
_refine_ls_extinction_method none
_refine_ls_goodness_of_fit_ref 1.018
_refine_ls_hydrogen_treatment RIDING
_refine_ls_matrix_type full
_refine_ls_number_parameters 1503
_refine_ls_number_reflns 30657
_refine_ls_number_restraints 3
_refine_ls_restrained_S_all 1.018
_refine_ls_R_factor_all 0.0905
_refine_ls_R_factor_gt 0.0491
_refine_ls_shift/su_max 0.003
_refine_ls_shift/su_mean 0.000
_refine_ls_structure_factor_coef Fsqd
_refine_ls_weighting_details 'calc w=1/[\s^2^(Fo^2^)+(0.0378P)^2^+146.1164P] where P=(Fo^2^+2Fc^2^)/3'
_refine_ls_weighting_scheme calc
_refine_ls_wR_factor_gt 0.0927
_refine_ls_wR_factor_ref 0.1057
_reflns_number_gt 20389
_reflns_number_total 30657
_reflns_threshold_expression >2sigma(I)
_cod_data_source_file b714285d.txt
_cod_data_source_block hm335tba
_cod_depositor_comments
;
The following automatic conversions were performed:

'_exptl_crystal_density_meas' value 'none' was changed to '?' - the
value is perceived as not measured.

Automatic conversion script
Id: cif_fix_values 3008 2015-01-20 13:52:24Z robertas 
;
_cod_original_cell_volume 16507(3)
_cod_database_code 7003205

loop_
_symmetry_equiv_pos_as_xyz
'x, y, z'
'-x, y+1/2, -z+1/2'
'-x, -y, -z'
'x, -y-1/2, z-1/2'

loop_
_atom_site_label
_atom_site_type_symbol
_atom_site_fract_x
_atom_site_fract_y
_atom_site_fract_z
_atom_site_U_iso_or_equiv
_atom_site_adp_type
_atom_site_occupancy
_atom_site_symmetry_multiplicity
_atom_site_calc_flag
_atom_site_refinement_flags
_atom_site_disorder_assembly
_atom_site_disorder_group
W1 W 0.144857(17) 1.00261(3) 0.163013(17) 0.02585(13) Uani 0.94 1 d P A 1
W2 W 0.206915(18) 0.81869(3) 0.131560(17) 0.02614(13) Uani 0.94 1 d P A 1
W3 W 0.232402(18) 1.13412(3) 0.291022(18) 0.02756(13) Uani 0.94 1 d P A 1
W4 W 0.377674(16) 0.87123(3) 0.338212(16) 0.01979(12) Uani 0.94 1 d P A 1
W5 W 0.192625(17) 1.19033(3) 0.180880(18) 0.02461(13) Uani 0.94 1 d P A 1
W6 W 0.183077(17) 0.94726(3) 0.273560(17) 0.02473(13) Uani 0.94 1 d P A 1
W7 W 0.243632(17) 0.76346(3) 0.242160(17) 0.02216(12) Uani 0.94 1 d P A 1
W8 W 0.347428(17) 0.78528(3) 0.232767(17) 0.02256(12) Uani 0.94 1 d P A 1
W9 W 0.310986(19) 0.84489(3) 0.123176(17) 0.02837(14) Uani 0.94 1 d P A 1
W10 W 0.403173(17) 0.99782(4) 0.252750(18) 0.02624(13) Uani 0.94 1 d P A 1
W11 W 0.275186(19) 1.02072(4) 0.050941(17) 0.02921(14) Uani 0.94 1 d P A 1
W12 W 0.364362(18) 1.05697(4) 0.142864(18) 0.02820(14) Uani 0.94 1 d P A 1
W13 W 0.171467(19) 0.99811(4) 0.059785(17) 0.02825(13) Uani 0.94 1 d P A 1
W14 W 0.323071(18) 1.03324(3) 0.365749(16) 0.02376(13) Uani 0.94 1 d P A 1
W15 W 0.274500(17) 0.84632(3) 0.348180(16) 0.02198(12) Uani 0.94 1 d P A 1
W16 W 0.347770(18) 1.16060(3) 0.280090(18) 0.02624(13) Uani 0.94 1 d P A 1
W17 W 0.308666(18) 1.21833(3) 0.170183(18) 0.02751(14) Uani 0.94 1 d P A 1
W18 W 0.220504(18) 1.18472(3) 0.078003(17) 0.02646(13) Uani 0.94 1 d P A 1
V1 V 0.144857(17) 1.00261(3) 0.163013(17) 0.02585(13) Uani 0.06 1 d P B 2
V2 V 0.206915(18) 0.81869(3) 0.131560(17) 0.02614(13) Uani 0.06 1 d P C 2
V3 V 0.232402(18) 1.13412(3) 0.291022(18) 0.02756(13) Uani 0.06 1 d P D 2
V4 V 0.377674(16) 0.87123(3) 0.338212(16) 0.01979(12) Uani 0.06 1 d P E 2
V5 V 0.192625(17) 1.19033(3) 0.180880(18) 0.02461(13) Uani 0.06 1 d P F 2
V6 V 0.183077(17) 0.94726(3) 0.273560(17) 0.02473(13) Uani 0.06 1 d P G 2
V7 V 0.243632(17) 0.76346(3) 0.242160(17) 0.02216(12) Uani 0.06 1 d P H 2
V8 V 0.347428(17) 0.78528(3) 0.232767(17) 0.02256(12) Uani 0.06 1 d P I 2
V9 V 0.310986(19) 0.84489(3) 0.123176(17) 0.02837(14) Uani 0.06 1 d P J 2
V10 V 0.403173(17) 0.99782(4) 0.252750(18) 0.02624(13) Uani 0.06 1 d P K 2
V11 V 0.275186(19) 1.02072(4) 0.050941(17) 0.02921(14) Uani 0.06 1 d P L 2
V12 V 0.364362(18) 1.05697(4) 0.142864(18) 0.02820(14) Uani 0.06 1 d P M 2
V13 V 0.171467(19) 0.99811(4) 0.059785(17) 0.02825(13) Uani 0.06 1 d P N 2
V14 V 0.323071(18) 1.03324(3) 0.365749(16) 0.02376(13) Uani 0.06 1 d P O 2
V15 V 0.274500(17) 0.84632(3) 0.348180(16) 0.02198(12) Uani 0.06 1 d P P 2
V16 V 0.347770(18) 1.16060(3) 0.280090(18) 0.02624(13) Uani 0.06 1 d P Q 2
V17 V 0.308666(18) 1.21833(3) 0.170183(18) 0.02751(14) Uani 0.06 1 d P R 2
V18 V 0.220504(18) 1.18472(3) 0.078003(17) 0.02646(13) Uani 0.06 1 d P S 2
V19 V 0.25401(6) 1.02169(12) 0.15171(6) 0.0157(4) Uani 1 1 d . A 1
V20 V 0.29290(6) 0.96431(12) 0.26199(6) 0.0136(4) Uani 1 1 d . A 1
O1 O 0.1568(2) 0.9856(5) 0.2197(3) 0.0216(19) Uani 1 1 d . A 1
O2 O 0.2992(3) 0.7161(5) 0.2383(2) 0.0228(19) Uani 1 1 d . A 1
O3 O 0.2030(2) 1.1641(5) 0.2369(3) 0.0231(19) Uani 1 1 d . A 1
O4 O 0.3271(2) 0.7981(5) 0.1761(2) 0.0207(19) Uani 1 1 d . A 1
O5 O 0.2659(2) 0.7836(5) 0.2995(2) 0.0224(19) Uani 1 1 d . A 1
O6 O 0.2275(3) 0.7737(5) 0.1847(2) 0.025(2) Uani 1 1 d . A 1
O7 O 0.2026(3) 0.8508(5) 0.2469(3) 0.025(2) Uani 1 1 d . A 1
O8 O 0.3203(3) 1.3223(5) 0.1693(3) 0.030(2) Uani 1 1 d . A 1
O9 O 0.3998(2) 0.9488(5) 0.3050(3) 0.0217(19) Uani 1 1 d . A 1
O10 O 0.1485(3) 1.0186(5) 0.1065(2) 0.025(2) Uani 1 1 d . A 1
O11 O 0.2538(3) 1.2157(5) 0.1877(3) 0.034(2) Uani 1 1 d . A 1
O12 O 0.3618(2) 0.8057(5) 0.2910(3) 0.0227(19) Uani 1 1 d . A 1
O13 O 0.3894(3) 1.0404(5) 0.1992(3) 0.028(2) Uani 1 1 d . A 1
O14 O 0.3490(3) 0.9373(5) 0.1423(3) 0.028(2) Uani 1 1 d . A 1
O15 O 0.3310(2) 1.0301(5) 0.2505(2) 0.0215(19) Uani 1 1 d . A 1
O16 O 0.2896(2) 0.8726(5) 0.2358(2) 0.0163(17) Uani 1 1 d . A 1
O17 O 0.2567(3) 0.7821(5) 0.1134(2) 0.027(2) Uani 1 1 d . A 1
O18 O 0.1414(2) 1.1216(5) 0.1693(3) 0.027(2) Uani 1 1 d . A 1
O19 O 0.1714(3) 0.7391(5) 0.1142(3) 0.031(2) Uani 1 1 d . A 1
O20 O 0.2685(3) 1.0789(5) 0.3377(2) 0.026(2) Uani 1 1 d . A 1
O21 O 0.4014(2) 1.1077(5) 0.2753(3) 0.026(2) Uani 1 1 d . A 1
O22 O 0.2436(2) 1.0111(5) 0.2587(2) 0.0198(18) Uani 1 1 d . A 1
O23 O 0.1714(3) 0.8942(5) 0.1577(3) 0.028(2) Uani 1 1 d . A 1
O24 O 0.3116(2) 0.9365(5) 0.3134(2) 0.0208(19) Uani 1 1 d . A 1
O25 O 0.3796(3) 0.8909(5) 0.2295(3) 0.0241(19) Uani 1 1 d . A 1
O26 O 0.1689(3) 1.2863(5) 0.1820(3) 0.029(2) Uani 1 1 d . A 1
O27 O 0.3239(3) 1.0604(5) 0.0911(3) 0.029(2) Uani 1 1 d . A 1
O28 O 0.2241(3) 0.9083(5) 0.3210(3) 0.028(2) Uani 1 1 d . A 1
O29 O 0.0905(3) 0.9794(5) 0.1536(3) 0.029(2) Uani 1 1 d . A 1
O30 O 0.3856(3) 0.7102(5) 0.2317(3) 0.025(2) Uani 1 1 d . A 1
O31 O 0.1904(3) 0.8921(5) 0.0852(3) 0.028(2) Uani 1 1 d . A 1
O32 O 0.2159(3) 0.6736(5) 0.2473(3) 0.028(2) Uani 1 1 d . A 1
O33 O 0.1855(2) 1.0586(5) 0.2949(3) 0.025(2) Uani 1 1 d . A 1
O34 O 0.3013(2) 1.0745(5) 0.1672(3) 0.024(2) Uani 1 1 d . A 1
O35 O 0.3730(2) 0.9618(5) 0.3745(3) 0.025(2) Uani 1 1 d . A 1
O36 O 0.3344(3) 0.8130(5) 0.3610(3) 0.026(2) Uani 1 1 d . A 1
O37 O 0.1939(3) 1.1914(5) 0.1234(3) 0.029(2) Uani 1 1 d . A 1
O38 O 0.3420(3) 0.7851(5) 0.0986(3) 0.037(2) Uani 1 1 d . A 1
O39 O 0.2606(3) 0.9158(5) 0.1529(2) 0.0230(19) Uani 1 1 d . A 1
O40 O 0.2734(3) 1.2103(5) 0.1154(3) 0.029(2) Uani 1 1 d . A 1
O41 O 0.2182(3) 1.2186(5) 0.3164(3) 0.032(2) Uani 1 1 d . A 1
O42 O 0.2908(3) 0.9429(5) 0.3830(3) 0.027(2) Uani 1 1 d . A 1
O43 O 0.2352(3) 1.0474(5) 0.1003(2) 0.0219(19) Uani 1 1 d . A 1
O44 O 0.2534(3) 0.7833(6) 0.3798(3) 0.035(2) Uani 1 1 d . A 1
O45 O 0.4581(2) 0.9875(5) 0.2574(3) 0.031(2) Uani 1 1 d . A 1
O46 O 0.4107(3) 1.0588(6) 0.1257(3) 0.039(2) Uani 1 1 d . A 1
O47 O 0.3478(3) 1.0982(5) 0.3290(3) 0.027(2) Uani 1 1 d . A 1
O48 O 0.4239(3) 0.8226(6) 0.3634(3) 0.030(2) Uani 1 1 d . A 1
O49 O 0.2139(2) 1.0543(5) 0.1754(2) 0.0209(19) Uani 1 1 d . A 1
O50 O 0.3372(3) 1.1959(5) 0.2251(3) 0.026(2) Uani 1 1 d . A 1
O51 O 0.2858(3) 0.9148(5) 0.0770(3) 0.031(2) Uani 1 1 d . A 1
O52 O 0.3677(3) 1.2515(5) 0.3029(3) 0.034(2) Uani 1 1 d . A 1
O53 O 0.2857(2) 1.1695(5) 0.2769(3) 0.025(2) Uani 1 1 d . A 1
O54 O 0.2077(3) 1.2786(6) 0.0535(3) 0.038(2) Uani 1 1 d . A 1
O55 O 0.1368(3) 0.9125(6) 0.2868(3) 0.034(2) Uani 1 1 d . A 1
O56 O 0.1725(3) 1.1168(5) 0.0498(3) 0.028(2) Uani 1 1 d . A 1
O57 O 0.2160(3) 0.9850(6) 0.0291(3) 0.039(2) Uani 1 1 d . A 1
O58 O 0.3572(3) 1.1730(5) 0.1505(3) 0.027(2) Uani 1 1 d . A 1
O59 O 0.1265(3) 0.9704(6) 0.0244(3) 0.041(2) Uani 1 1 d . A 1
O60 O 0.2551(3) 1.1341(5) 0.0435(3) 0.034(2) Uani 1 1 d . A 1
O61 O 0.2980(3) 1.0080(6) 0.0099(3) 0.042(2) Uani 1 1 d . A 1
O62 O 0.3342(3) 1.0915(6) 0.4086(3) 0.036(2) Uani 1 1 d . A 1
N1 N 0.3809(4) 0.7564(9) 0.9852(4) 0.049(4) Uani 1 1 d . T 1
N2 N 0.5197(3) 0.7669(7) 0.2838(3) 0.030(3) Uani 1 1 d . U 1
N3 N 0.2234(4) 0.5087(7) 0.1531(3) 0.036(3) Uani 1 1 d . V 1
N4 N 0.0694(4) 0.1898(10) 0.2569(4) 0.067(5) Uani 1 1 d . W 1
N5 N 0.0489(4) 0.7745(8) 0.0735(4) 0.050(4) Uani 1 1 d . X 1
N6 N 0.2898(6) 0.2973(10) 0.4382(5) 0.077(5) Uani 1 1 d . Y 1
N7 N 0.4947(5) 0.6942(13) 0.0653(5) 0.093(6) Uani 1 1 d . Z 1
C1 C 0.3902(6) 0.6688(11) 1.0010(5) 0.059(5) Uani 1 1 d . T 1
H1A H 0.4221 0.6621 1.0101 0.071 Uiso 1 1 calc R T 1
H1B H 0.3772 0.6613 1.0251 0.071 Uiso 1 1 calc R T 1
C2 C 0.3737(7) 0.6022(11) 0.9712(6) 0.075(6) Uani 1 1 d . T 1
H2A H 0.3820 0.6143 0.9450 0.090 Uiso 1 1 calc R T 1
H2B H 0.3415 0.5996 0.9665 0.090 Uiso 1 1 calc R T 1
C3 C 0.3936(9) 0.5169(15) 0.9884(8) 0.112(9) Uani 1 1 d . T 1
H3A H 0.3923 0.5128 1.0175 0.135 Uiso 1 1 calc R T 1
H3B H 0.3759 0.4708 0.9737 0.135 Uiso 1 1 calc R T 1
C4 C 0.4395(9) 0.5069(18) 0.9842(9) 0.135(11) Uani 1 1 d . T 1
H4A H 0.4420 0.5224 0.9566 0.202 Uiso 1 1 calc R T 1
H4B H 0.4485 0.4485 0.9895 0.202 Uiso 1 1 calc R T 1
H4C H 0.4584 0.5432 1.0039 0.202 Uiso 1 1 calc R T 1
C5 C 0.4054(5) 0.7721(12) 0.9510(5) 0.054(5) Uani 1 1 d . T 1
H5A H 0.3947 0.7322 0.9286 0.065 Uiso 1 1 calc R T 1
H5B H 0.3986 0.8293 0.9402 0.065 Uiso 1 1 calc R T 1
C6 C 0.4549(5) 0.7630(11) 0.9641(5) 0.050(4) Uani 1 1 d . T 1
H6A H 0.4646 0.7849 0.9921 0.060 Uiso 1 1 calc R T 1
H6B H 0.4628 0.7030 0.9643 0.060 Uiso 1 1 calc R T 1
C7 C 0.4780(5) 0.8095(10) 0.9359(5) 0.049(4) Uani 1 1 d . T 1
H7A H 0.4691 0.8690 0.9348 0.058 Uiso 1 1 calc R T 1
H7B H 0.4690 0.7860 0.9081 0.058 Uiso 1 1 calc R T 1
C8 C 0.5271(6) 0.8045(14) 0.9490(7) 0.086(7) Uani 1 1 d . T 1
H8A H 0.5362 0.8288 0.9763 0.129 Uiso 1 1 calc R T 1
H8B H 0.5405 0.8357 0.9298 0.129 Uiso 1 1 calc R T 1
H8C H 0.5362 0.7458 0.9496 0.129 Uiso 1 1 calc R T 1
C9 C 0.3956(5) 0.8158(11) 1.0197(5) 0.055(5) Uani 1 1 d . T 1
H9A H 0.4265 0.8036 1.0319 0.066 Uiso 1 1 calc R T 1
H9B H 0.3786 0.8044 1.0407 0.066 Uiso 1 1 calc R T 1
C10 C 0.3916(7) 0.9088(12) 1.0094(6) 0.076(6) Uani 1 1 d . T 1
H10A H 0.4080 0.9211 0.9879 0.091 Uiso 1 1 calc R T 1
H10B H 0.3607 0.9227 0.9985 0.091 Uiso 1 1 calc R T 1
C11 C 0.4082(7) 0.9607(14) 1.0445(6) 0.091(8) Uani 1 1 d . T 1
H11A H 0.3954 0.9416 1.0675 0.109 Uiso 1 1 calc R T 1
H11B H 0.3986 1.0191 1.0382 0.109 Uiso 1 1 calc R T 1
C12 C 0.4581(8) 0.9589(17) 1.0578(9) 0.135(12) Uani 1 1 d . T 1
H12A H 0.4683 0.9009 1.0589 0.202 Uiso 1 1 calc R T 1
H12B H 0.4670 0.9844 1.0848 0.202 Uiso 1 1 calc R T 1
H12C H 0.4709 0.9904 1.0382 0.202 Uiso 1 1 calc R T 1
C13 C 0.3326(5) 0.7700(13) 0.9667(5) 0.060(5) Uani 1 1 d . T 1
H13A H 0.3286 0.8280 0.9563 0.072 Uiso 1 1 calc R T 1
H13B H 0.3240 0.7319 0.9432 0.072 Uiso 1 1 calc R T 1
C14 C 0.3021(6) 0.7557(15) 0.9958(6) 0.079(7) Uani 1 1 d . T 1
H14A H 0.3019 0.6954 1.0026 0.095 Uiso 1 1 calc R T 1
H14B H 0.3130 0.7870 1.0213 0.095 Uiso 1 1 calc R T 1
C15 C 0.2565(6) 0.783(2) 0.9778(6) 0.146(15) Uani 1 1 d . T 1
H15A H 0.2577 0.8432 0.9707 0.175 Uiso 1 1 calc R T 1
H15B H 0.2468 0.7524 0.9519 0.175 Uiso 1 1 calc R T 1
C16 C 0.2234(10) 0.774(2) 1.0012(10) 0.060(9) Uiso 0.60 1 d P T 1
H16A H 0.2170 0.7142 1.0036 0.090 Uiso 0.60 1 calc PR T 1
H16B H 0.1969 0.8030 0.9875 0.090 Uiso 0.60 1 calc PR T 1
H16C H 0.2337 0.7976 1.0284 0.090 Uiso 0.60 1 calc PR T 1
C16' C 0.227(2) 0.729(5) 1.012(2) 0.11(2) Uiso 0.40 1 d P A 2
C17 C 0.5194(5) 0.6818(8) 0.3056(5) 0.040(4) Uani 1 1 d . . .
H17A H 0.5305 0.6384 0.2894 0.048 Uiso 1 1 calc R U 1
H17B H 0.5397 0.6850 0.3324 0.048 Uiso 1 1 calc R U 1
C18 C 0.4751(5) 0.6541(9) 0.3122(6) 0.051(4) Uani 1 1 d . U .
H18A H 0.4557 0.6457 0.2852 0.061 Uiso 1 1 calc R . .
H18B H 0.4627 0.7001 0.3259 0.061 Uiso 1 1 calc R . .
C19 C 0.4746(8) 0.5743(13) 0.3371(7) 0.085(7) Uani 1 1 d . . .
H19A H 0.4915 0.5834 0.3651 0.103 Uiso 1 1 calc R U .
H19B H 0.4442 0.5609 0.3388 0.103 Uiso 1 1 calc R . .
C20 C 0.4917(7) 0.5096(17) 0.3201(7) 0.101(8) Uani 1 1 d . U .
H20A H 0.4828 0.5132 0.2904 0.152 Uiso 1 1 calc R . .
H20B H 0.4813 0.4568 0.3294 0.152 Uiso 1 1 calc R . .
H20C H 0.5235 0.5117 0.3281 0.152 Uiso 1 1 calc R . .
C21 C 0.4879(4) 0.7680(10) 0.2420(4) 0.038(4) Uani 1 1 d . . .
H21A H 0.4582 0.7567 0.2463 0.046 Uiso 1 1 calc R U 1
H21B H 0.4878 0.8250 0.2305 0.046 Uiso 1 1 calc R U 1
C22 C 0.4976(5) 0.7058(11) 0.2106(5) 0.055(5) Uani 1 1 d . U .
H22A H 0.5248 0.7220 0.2022 0.066 Uiso 1 1 calc R . .
H22B H 0.5017 0.6492 0.2227 0.066 Uiso 1 1 calc R . .
C23 C 0.4602(6) 0.7046(16) 0.1737(6) 0.088(8) Uani 1 1 d . . .
H23A H 0.4332 0.6872 0.1821 0.105 Uiso 1 1 calc R U .
H23B H 0.4664 0.6633 0.1537 0.105 Uiso 1 1 calc R . .
C24 C 0.4535(7) 0.7910(17) 0.1537(6) 0.105(9) Uani 1 1 d . U .
H24A H 0.4404 0.8287 0.1708 0.158 Uiso 1 1 calc R . .
H24B H 0.4341 0.7860 0.1269 0.158 Uiso 1 1 calc R . .
H24C H 0.4816 0.8135 0.1507 0.158 Uiso 1 1 calc R . .
C25 C 0.5055(4) 0.8349(8) 0.3084(5) 0.035(4) Uani 1 1 d . . .
H25A H 0.4745 0.8253 0.3087 0.041 Uiso 1 1 calc R U 1
H25B H 0.5073 0.8884 0.2940 0.041 Uiso 1 1 calc R U 1
C26 C 0.5296(5) 0.8459(9) 0.3516(5) 0.047(4) Uani 1 1 d . U .
H26A H 0.5613 0.8455 0.3530 0.056 Uiso 1 1 calc R . .
H26B H 0.5224 0.7995 0.3686 0.056 Uiso 1 1 calc R . .
C27 C 0.5156(5) 0.9308(12) 0.3673(6) 0.069(6) Uani 1 1 d . . .
H27A H 0.5273 0.9765 0.3529 0.083 Uiso 1 1 calc R U .
H27B H 0.4835 0.9346 0.3601 0.083 Uiso 1 1 calc R . .
C28 C 0.5300(7) 0.9447(14) 0.4115(6) 0.092(7) Uani 1 1 d . U .
H28A H 0.5128 0.9093 0.4261 0.137 Uiso 1 1 calc R . .
H28B H 0.5257 1.0036 0.4178 0.137 Uiso 1 1 calc R . .
H28C H 0.5609 0.9303 0.4201 0.137 Uiso 1 1 calc R . .
C29 C 0.5667(5) 0.7790(9) 0.2800(5) 0.040(4) Uani 1 1 d . . .
H29A H 0.5851 0.7782 0.3078 0.047 Uiso 1 1 calc R U 1
H29B H 0.5750 0.7297 0.2655 0.047 Uiso 1 1 calc R U 1
C30 C 0.5783(6) 0.8549(12) 0.2593(6) 0.068(5) Uani 1 1 d . U .
H30A H 0.6028 0.8399 0.2464 0.081 Uiso 1 1 calc R . .
H30B H 0.5532 0.8685 0.2370 0.081 Uiso 1 1 calc R . .
C31 C 0.5905(7) 0.9315(12) 0.2828(6) 0.077(6) Uani 1 1 d . . .
H31A H 0.6084 0.9158 0.3097 0.092 Uiso 1 1 calc R U .
H31B H 0.5637 0.9583 0.2877 0.092 Uiso 1 1 calc R . .
C32 C 0.6157(6) 0.9958(13) 0.2634(7) 0.083(7) Uani 1 1 d . U .
H32A H 0.6438 0.9724 0.2611 0.125 Uiso 1 1 calc R . .
H32B H 0.6203 1.0462 0.2804 0.125 Uiso 1 1 calc R . .
H32C H 0.5989 1.0103 0.2363 0.125 Uiso 1 1 calc R . .
C33 C 0.2390(4) 0.4385(8) 0.1829(4) 0.030(3) Uani 1 1 d . . .
H33A H 0.2149 0.3981 0.1812 0.036 Uiso 1 1 calc R V 1
H33B H 0.2630 0.4091 0.1738 0.036 Uiso 1 1 calc R V 1
C34 C 0.2545(4) 0.4618(8) 0.2262(4) 0.030(3) Uani 1 1 d . V .
H34A H 0.2308 0.4895 0.2364 0.036 Uiso 1 1 calc R . .
H34B H 0.2791 0.5016 0.2288 0.036 Uiso 1 1 calc R . .
C35 C 0.2692(5) 0.3838(9) 0.2511(5) 0.044(4) Uani 1 1 d . . .
H35A H 0.2930 0.3570 0.2407 0.053 Uiso 1 1 calc R V .
H35B H 0.2446 0.3438 0.2474 0.053 Uiso 1 1 calc R . .
C36 C 0.2851(5) 0.4013(10) 0.2971(5) 0.054(4) Uani 1 1 d . V .
H36A H 0.3140 0.4273 0.3018 0.080 Uiso 1 1 calc R . .
H36B H 0.2867 0.3486 0.3122 0.080 Uiso 1 1 calc R . .
H36C H 0.2646 0.4392 0.3063 0.080 Uiso 1 1 calc R . .
C37 C 0.2593(5) 0.5677(8) 0.1495(4) 0.037(4) Uani 1 1 d . . .
H37A H 0.2707 0.5930 0.1766 0.045 Uiso 1 1 calc R V 1
H37B H 0.2470 0.6135 0.1308 0.045 Uiso 1 1 calc R V 1
C38 C 0.2974(5) 0.5289(10) 0.1343(5) 0.053(4) Uani 1 1 d . V .
H38A H 0.3127 0.4883 0.1546 0.063 Uiso 1 1 calc R . .
H38B H 0.2863 0.4985 0.1086 0.063 Uiso 1 1 calc R . .
C39 C 0.3286(5) 0.5959(9) 0.1274(5) 0.045(4) Uani 1 1 d . . .
H39A H 0.3396 0.6258 0.1533 0.053 Uiso 1 1 calc R V .
H39B H 0.3128 0.6369 0.1076 0.053 Uiso 1 1 calc R . .
C40 C 0.3672(6) 0.5618(12) 0.1116(6) 0.069(6) Uani 1 1 d . V .
H40A H 0.3864 0.5305 0.1332 0.104 Uiso 1 1 calc R . .
H40B H 0.3834 0.6084 0.1029 0.104 Uiso 1 1 calc R . .
H40C H 0.3567 0.5247 0.0884 0.104 Uiso 1 1 calc R . .
C41 C 0.1880(5) 0.5596(8) 0.1664(4) 0.042(4) Uani 1 1 d . . .
H41A H 0.2008 0.5870 0.1925 0.050 Uiso 1 1 calc R V 1
H41B H 0.1787 0.6044 0.1460 0.050 Uiso 1 1 calc R V 1
C42 C 0.1477(5) 0.5122(9) 0.1716(6) 0.049(4) Uani 1 1 d . V .
H42A H 0.1310 0.4940 0.1447 0.058 Uiso 1 1 calc R . .
H42B H 0.1565 0.4617 0.1884 0.058 Uiso 1 1 calc R . .
C43 C 0.1197(5) 0.5669(10) 0.1918(6) 0.054(5) Uani 1 1 d . . .
H43A H 0.1131 0.6191 0.1759 0.065 Uiso 1 1 calc R V .
H43B H 0.1363 0.5822 0.2193 0.065 Uiso 1 1 calc R . .
C44 C 0.0768(5) 0.5255(10) 0.1959(7) 0.069(6) Uani 1 1 d . V .
H44A H 0.0569 0.5241 0.1693 0.103 Uiso 1 1 calc R . .
H44B H 0.0637 0.5576 0.2150 0.103 Uiso 1 1 calc R . .
H44C H 0.0826 0.4682 0.2061 0.103 Uiso 1 1 calc R . .
C45 C 0.2043(5) 0.4650(8) 0.1118(4) 0.043(4) Uani 1 1 d . . .
H45A H 0.2272 0.4298 0.1041 0.052 Uiso 1 1 calc R V 1
H45B H 0.1804 0.4274 0.1155 0.052 Uiso 1 1 calc R V 1
C46 C 0.1867(6) 0.5247(11) 0.0767(5) 0.067(6) Uani 1 1 d . V .
H46A H 0.2110 0.5542 0.0681 0.081 Uiso 1 1 calc R . .
H46B H 0.1674 0.5669 0.0852 0.081 Uiso 1 1 calc R . .
C47 C 0.1610(8) 0.4713(16) 0.0411(8) 0.108(8) Uiso 1 1 d . . .
H47A H 0.1382 0.4387 0.0504 0.129 Uiso 1 1 calc R V .
H47B H 0.1809 0.4315 0.0317 0.129 Uiso 1 1 calc R . .
C48 C 0.1394(9) 0.5310(18) 0.0049(9) 0.134(10) Uiso 1 1 d . V .
H48A H 0.1202 0.5710 0.0145 0.201 Uiso 1 1 calc R . .
H48B H 0.1224 0.4975 -0.0173 0.201 Uiso 1 1 calc R . .
H48C H 0.1622 0.5613 -0.0050 0.201 Uiso 1 1 calc R . .
C49 C 0.1132(6) 0.2410(12) 0.2644(6) 0.067(5) Uiso 1 1 d . . .
H49A H 0.1354 0.2096 0.2840 0.081 Uiso 1 1 calc R W 1
H49B H 0.1232 0.2440 0.2384 0.081 Uiso 1 1 calc R W 1
C50 C 0.1112(7) 0.3247(13) 0.2796(7) 0.083(6) Uiso 1 1 d . W .
H50A H 0.1058 0.3221 0.3075 0.099 Uiso 1 1 calc R . .
H50B H 0.0864 0.3544 0.2623 0.099 Uiso 1 1 calc R . .
C51 C 0.1518(6) 0.3735(13) 0.2804(7) 0.078(6) Uiso 1 1 d . . .
H51A H 0.1567 0.3768 0.2523 0.094 Uiso 1 1 calc R W .
H51B H 0.1766 0.3424 0.2969 0.094 Uiso 1 1 calc R . .
C52 C 0.1520(8) 0.4608(16) 0.2970(8) 0.119(9) Uiso 1 1 d . W .
H52A H 0.1279 0.4928 0.2806 0.179 Uiso 1 1 calc R . .
H52B H 0.1796 0.4881 0.2959 0.179 Uiso 1 1 calc R . .
H52C H 0.1486 0.4586 0.3253 0.179 Uiso 1 1 calc R . .
C53 C 0.0325(6) 0.2343(12) 0.2305(6) 0.062(5) Uiso 1 1 d . . .
H53A H 0.0252 0.2838 0.2455 0.074 Uiso 1 1 calc R W 1
H53B H 0.0069 0.1968 0.2256 0.074 Uiso 1 1 calc R W 1
C54 C 0.0403(6) 0.2635(13) 0.1896(7) 0.081(6) Uiso 1 1 d . W .
H54A H 0.0457 0.2149 0.1730 0.097 Uiso 1 1 calc R . .
H54B H 0.0660 0.3008 0.1935 0.097 Uiso 1 1 calc R . .
C55 C -0.0041(9) 0.3148(18) 0.1662(9) 0.128(10) Uiso 1 1 d . . .
H55A H -0.0300 0.2779 0.1609 0.153 Uiso 1 1 calc R W .
H55B H -0.0099 0.3640 0.1821 0.153 Uiso 1 1 calc R . .
C56 C 0.0088(14) 0.340(3) 0.1274(14) 0.087(13) Uiso 0.50 1 d P W .
H56A H 0.0194 0.3981 0.1298 0.131 Uiso 0.50 1 calc PR . .
H56B H -0.0165 0.3361 0.1048 0.131 Uiso 0.50 1 calc PR . .
H56C H 0.0319 0.3032 0.1223 0.131 Uiso 0.50 1 calc PR . .
C57 C 0.0789(8) 0.1115(15) 0.2374(8) 0.107(8) Uiso 1 1 d . . .
H57A H 0.1069 0.0893 0.2529 0.129 Uiso 1 1 calc R W 1
H57B H 0.0830 0.1251 0.2097 0.129 Uiso 1 1 calc R W 1
C58 C 0.0450(9) 0.0424(18) 0.2337(9) 0.126(10) Uiso 1 1 d . W .
H58A H 0.0602 -0.0115 0.2326 0.151 Uiso 1 1 calc R . .
H58B H 0.0340 0.0423 0.2593 0.151 Uiso 1 1 calc R . .
C59 C 0.0096(9) 0.0429(18) 0.2022(9) 0.125(10) Uiso 1 1 d . . .
H59A H 0.0200 0.0569 0.1772 0.149 Uiso 1 1 calc R W .
H59B H -0.0095 0.0895 0.2071 0.149 Uiso 1 1 calc R . .
C60 C -0.0191(11) -0.036(2) 0.1929(12) 0.193(16) Uiso 1 1 d . W .
H60A H -0.0123 -0.0650 0.1694 0.290 Uiso 1 1 calc R . .
H60B H -0.0499 -0.0195 0.1869 0.290 Uiso 1 1 calc R . .
H60C H -0.0134 -0.0730 0.2166 0.290 Uiso 1 1 calc R . .
C61 C 0.0562(6) 0.1735(13) 0.2964(6) 0.078(6) Uiso 1 1 d . . .
H61A H 0.0270 0.1474 0.2904 0.094 Uiso 1 1 calc R W 1
H61B H 0.0533 0.2281 0.3095 0.094 Uiso 1 1 calc R W 1
C62 C 0.0858(10) 0.119(2) 0.3265(11) 0.167(13) Uiso 1 1 d . W .
H62A H 0.0983 0.0758 0.3114 0.200 Uiso 1 1 calc R . .
H62B H 0.1101 0.1539 0.3412 0.200 Uiso 1 1 calc R . .
C63 C 0.091(2) 0.009(5) 0.379(2) 0.20(3) Uiso 0.50 1 d P W .
H63A H 0.0835 -0.0436 0.3646 0.298 Uiso 0.50 1 calc PR . .
H63B H 0.0843 0.0042 0.4065 0.298 Uiso 0.50 1 calc PR . .
H63C H 0.1217 0.0214 0.3818 0.298 Uiso 0.50 1 calc PR . .
C64 C 0.0649(13) 0.076(3) 0.3573(13) 0.079(12) Uiso 0.50 1 d P . .
H64A H 0.0593 0.1186 0.3771 0.095 Uiso 0.50 1 calc PR W .
H64B H 0.0365 0.0534 0.3432 0.095 Uiso 0.50 1 calc PR . .
C65 C 0.0739(6) 0.7826(12) 0.1168(6) 0.062(5) Uiso 1 1 d . . .
H65A H 0.0868 0.8393 0.1198 0.074 Uiso 1 1 calc R X 1
H65B H 0.0984 0.7424 0.1204 0.074 Uiso 1 1 calc R X 1
C66 C 0.0503(7) 0.7690(14) 0.1524(7) 0.086(7) Uiso 1 1 d . X .
H66A H 0.0407 0.7101 0.1529 0.104 Uiso 1 1 calc R . .
H66B H 0.0243 0.8054 0.1488 0.104 Uiso 1 1 calc R . .
C67 C 0.0841(6) 0.7919(13) 0.1952(6) 0.078(6) Uiso 1 1 d . . .
H67A H 0.1117 0.7611 0.1969 0.094 Uiso 1 1 calc R X .
H67B H 0.0906 0.8526 0.1961 0.094 Uiso 1 1 calc R . .
C68 C 0.0648(8) 0.7694(15) 0.2293(8) 0.057(7) Uiso 0.70 1 d P X .
H68A H 0.0343 0.7871 0.2237 0.085 Uiso 0.70 1 calc PR . .
H68B H 0.0807 0.7973 0.2540 0.085 Uiso 0.70 1 calc PR . .
H68C H 0.0664 0.7087 0.2332 0.085 Uiso 0.70 1 calc PR . .
C69 C 0.0837(6) 0.7813(12) 0.0477(6) 0.062(5) Uiso 1 1 d . . .
H69A H 0.0977 0.8369 0.0523 0.075 Uiso 1 1 calc R X 1
H69B H 0.1064 0.7385 0.0570 0.075 Uiso 1 1 calc R X 1
C70 C 0.0661(7) 0.7700(15) 0.0024(7) 0.092(7) Uiso 1 1 d . X .
H70A H 0.0510 0.7154 -0.0026 0.110 Uiso 1 1 calc R . .
H70B H 0.0447 0.8146 -0.0077 0.110 Uiso 1 1 calc R . .
C71 C 0.1025(7) 0.7734(15) -0.0201(7) 0.099(8) Uiso 1 1 d . . .
H71A H 0.1154 0.8301 -0.0165 0.119 Uiso 1 1 calc R X .
H71B H 0.1253 0.7336 -0.0069 0.119 Uiso 1 1 calc R . .
C72 C 0.0920(13) 0.755(3) -0.0645(13) 0.058(12) Uiso 0.40 1 d P X .
H72A H 0.0617 0.7362 -0.0725 0.087 Uiso 0.40 1 calc PR . .
H72B H 0.1113 0.7101 -0.0704 0.087 Uiso 0.40 1 calc PR . .
H72C H 0.0962 0.8050 -0.0798 0.087 Uiso 0.40 1 calc PR . .
C73 C 0.0156(6) 0.8420(11) 0.0627(6) 0.064(5) Uiso 1 1 d . . .
H73A H -0.0039 0.8394 0.0823 0.077 Uiso 1 1 calc R X 1
H73B H -0.0023 0.8291 0.0355 0.077 Uiso 1 1 calc R X 1
C74 C 0.0316(7) 0.9301(13) 0.0620(7) 0.086(7) Uiso 1 1 d . X .
H74A H 0.0459 0.9358 0.0386 0.103 Uiso 1 1 calc R . .
H74B H 0.0542 0.9393 0.0870 0.103 Uiso 1 1 calc R . .
C75 C -0.0021(10) 0.9999(19) 0.0591(10) 0.048(8) Uiso 0.50 1 d P . .
H75A H -0.0227 0.9981 0.0325 0.058 Uiso 0.50 1 calc PR X .
H75B H -0.0187 0.9939 0.0809 0.058 Uiso 0.50 1 calc PR . .
C76 C 0.0228(13) 1.080(3) 0.0638(14) 0.060(12) Uiso 0.40 1 d P X .
H76A H 0.0434 1.0804 0.0901 0.090 Uiso 0.40 1 calc PR . .
H76B H 0.0026 1.1271 0.0626 0.090 Uiso 0.40 1 calc PR . .
H76C H 0.0388 1.0852 0.0418 0.090 Uiso 0.40 1 calc PR . .
C77 C 0.0242(6) 0.6917(12) 0.0670(7) 0.079(6) Uiso 1 1 d . . .
H77A H 0.0022 0.6915 0.0842 0.095 Uiso 1 1 calc R X 1
H77B H 0.0082 0.6891 0.0383 0.095 Uiso 1 1 calc R X 1
C78 C 0.0517(7) 0.6126(13) 0.0763(7) 0.088(7) Uiso 1 1 d . X .
H78A H 0.0706 0.6171 0.1038 0.106 Uiso 1 1 calc R B 1
H78B H 0.0706 0.6069 0.0564 0.106 Uiso 1 1 calc R B 1
C79 C 0.0227(13) 0.535(2) 0.0743(14) 0.074(12) Uiso 0.50 1 d P X 1
H79A H 0.0078 0.5395 0.0974 0.089 Uiso 0.50 1 calc PR X 1
H79B H -0.0001 0.5404 0.0491 0.089 Uiso 0.50 1 calc PR X 1
C80' C 0.009(2) 0.519(5) 0.037(2) 0.08(2) Uiso 0.30 1 d P C 2
C80 C 0.037(2) 0.465(5) 0.075(2) 0.09(2) Uiso 0.30 1 d P X 1
H80A H 0.0388 0.4481 0.0471 0.133 Uiso 0.30 1 calc PR X 1
H80B H 0.0183 0.4261 0.0856 0.133 Uiso 0.30 1 calc PR X 1
H80C H 0.0665 0.4634 0.0922 0.133 Uiso 0.30 1 calc PR X 1
C81 C 0.2644(8) 0.3810(16) 0.4366(8) 0.112(9) Uiso 1 1 d . . .
H81A H 0.2403 0.3729 0.4511 0.134 Uiso 1 1 calc R Y 1
H81B H 0.2842 0.4236 0.4519 0.134 Uiso 1 1 calc R Y 1
C82 C 0.2450(10) 0.417(2) 0.3940(10) 0.052(9) Uiso 0.50 1 d P Y .
H82A H 0.2218 0.3794 0.3793 0.062 Uiso 0.50 1 calc PR . .
H82B H 0.2679 0.4211 0.3778 0.062 Uiso 0.50 1 calc PR . .
C83 C 0.2258(10) 0.506(2) 0.3997(10) 0.049(8) Uiso 0.50 1 d P . .
H83A H 0.2498 0.5411 0.4150 0.059 Uiso 0.50 1 calc PR Y .
H83B H 0.2165 0.5316 0.3724 0.059 Uiso 0.50 1 calc PR . .
C84 C 0.1926(11) 0.512(2) 0.4184(12) 0.067(10) Uiso 0.50 1 d P Y .
H84A H 0.1706 0.4698 0.4074 0.101 Uiso 0.50 1 calc PR . .
H84B H 0.1797 0.5679 0.4139 0.101 Uiso 0.50 1 calc PR . .
H84C H 0.2030 0.5026 0.4476 0.101 Uiso 0.50 1 calc PR . .
C85 C 0.3087(6) 0.2852(12) 0.4843(6) 0.077(6) Uiso 1 1 d D . .
H85A H 0.3258 0.3356 0.4947 0.092 Uiso 1 1 calc R Y 1
H85B H 0.2841 0.2816 0.4984 0.092 Uiso 1 1 calc R Y 1
C86 C 0.3371(8) 0.2097(15) 0.4957(8) 0.121(9) Uiso 1 1 d D Y .
H86A H 0.3620 0.2122 0.4819 0.145 Uiso 1 1 calc R D 1
H86B H 0.3203 0.1584 0.4865 0.145 Uiso 1 1 calc R D 1
C87 C 0.3542(11) 0.207(2) 0.5425(9) 0.175(15) Uiso 1 1 d D Y 1
H87A H 0.3842 0.1842 0.5501 0.210 Uiso 1 1 calc R Y 1
H87B H 0.3525 0.2616 0.5556 0.210 Uiso 1 1 calc R Y 1
C88' C 0.347(3) 0.182(5) 0.570(3) 0.09(2) Uiso 0.30 1 d P E 2
C88 C 0.3216(12) 0.147(2) 0.5514(14) 0.104(13) Uiso 0.60 1 d PD Y 1
H88A H 0.2924 0.1680 0.5397 0.156 Uiso 0.60 1 calc PR Y 1
H88B H 0.3251 0.1412 0.5809 0.156 Uiso 0.60 1 calc PR Y 1
H88C H 0.3258 0.0926 0.5395 0.156 Uiso 0.60 1 calc PR Y 1
C89 C 0.3266(7) 0.3013(14) 0.4155(7) 0.084(6) Uiso 1 1 d . . .
H89A H 0.3138 0.3153 0.3868 0.101 Uiso 1 1 calc R Y 1
H89B H 0.3391 0.2444 0.4157 0.101 Uiso 1 1 calc R Y 1
C90 C 0.3643(9) 0.3626(19) 0.4306(9) 0.042(7) Uiso 0.50 1 d P Y .
H90A H 0.3528 0.4205 0.4293 0.050 Uiso 0.50 1 calc PR . .
H90B H 0.3776 0.3502 0.4594 0.050 Uiso 0.50 1 calc PR . .
C91 C 0.3984(13) 0.357(3) 0.4055(14) 0.081(12) Uiso 0.50 1 d P . .
H91A H 0.4091 0.2981 0.4066 0.097 Uiso 0.50 1 calc PR Y .
H91B H 0.3846 0.3690 0.3769 0.097 Uiso 0.50 1 calc PR . .
C92 C 0.4315(17) 0.406(4) 0.4168(18) 0.13(2) Uiso 0.50 1 d P Y .
H92A H 0.4230 0.4634 0.4082 0.195 Uiso 0.50 1 calc PR . .
H92B H 0.4553 0.3881 0.4042 0.195 Uiso 0.50 1 calc PR . .
H92C H 0.4410 0.4043 0.4465 0.195 Uiso 0.50 1 calc PR . .
C93 C 0.2576(7) 0.2293(14) 0.4179(7) 0.085(6) Uiso 1 1 d . . .
H93A H 0.2461 0.2453 0.3892 0.102 Uiso 1 1 calc R Y 1
H93B H 0.2736 0.1760 0.4178 0.102 Uiso 1 1 calc R Y 1
C94 C 0.2210(11) 0.216(2) 0.4377(12) 0.060(10) Uiso 0.50 1 d P Y .
H94A H 0.2319 0.2076 0.4673 0.072 Uiso 0.50 1 calc PR . .
H94B H 0.2016 0.2650 0.4337 0.072 Uiso 0.50 1 calc PR . .
C95 C 0.1994(15) 0.150(3) 0.4224(16) 0.101(15) Uiso 0.50 1 d P . .
H95A H 0.1939 0.1565 0.3924 0.121 Uiso 0.50 1 calc PR Y .
H95B H 0.1707 0.1531 0.4300 0.121 Uiso 0.50 1 calc PR . .
C96 C 0.2148(15) 0.064(3) 0.4309(15) 0.102(16) Uiso 0.50 1 d P Y .
H96A H 0.2355 0.0628 0.4572 0.154 Uiso 0.50 1 calc PR . .
H96B H 0.2293 0.0453 0.4095 0.154 Uiso 0.50 1 calc PR . .
H96C H 0.1901 0.0278 0.4319 0.154 Uiso 0.50 1 calc PR . .
C97 C 0.5216(6) 0.6680(12) 0.0892(6) 0.062(5) Uiso 1 1 d . . .
C98 C 0.5583(6) 0.6312(12) 0.1211(6) 0.069(5) Uiso 1 1 d . Z .
N8 N 0.3419(8) 0.5639(16) 0.3955(8) 0.044(6) Uiso 0.50 1 d P . .
C99 C 0.3380(6) 0.5877(12) 0.3641(6) 0.065(5) Uiso 1 1 d . . .
C100 C 0.3364(7) 0.6215(14) 0.3222(7) 0.083(6) Uiso 1 1 d . . .
N9 N 0.0529(10) 0.285(2) 0.0224(11) 0.073(9) Uiso 0.50 1 d P . .
C101 C 0.0711(11) 0.263(2) 0.0505(11) 0.053(9) Uiso 0.50 1 d P . .
C102 C 0.0996(10) 0.249(2) 0.0885(10) 0.050(8) Uiso 0.50 1 d P . .
N10 N 0.0847(11) 0.654(2) 0.3199(11) 0.077(10) Uiso 0.50 1 d P . .
C103 C 0.1181(8) 0.6753(15) 0.3202(7) 0.092(7) Uiso 1 1 d . . .
C104 C 0.1631(6) 0.7055(12) 0.3246(6) 0.067(5) Uiso 1 1 d . . .
N11 N 0.0844(10) 0.192(2) 0.8922(11) 0.077(10) Uiso 0.50 1 d P . .
C105 C 0.1005(12) 0.173(2) 0.9239(12) 0.061(10) Uiso 0.50 1 d P . .
C106 C 0.1199(12) 0.150(2) 0.9637(13) 0.071(11) Uiso 0.50 1 d P . .

loop_
_atom_site_aniso_label
_atom_site_aniso_U_11
_atom_site_aniso_U_22
_atom_site_aniso_U_33
_atom_site_aniso_U_23
_atom_site_aniso_U_13
_atom_site_aniso_U_12
W1 0.0224(3) 0.0252(3) 0.0276(3) 0.0013(2) 0.0002(2) -0.0014(2)
W2 0.0343(3) 0.0180(3) 0.0229(3) -0.0009(2) -0.0012(2) -0.0028(2)
W3 0.0288(3) 0.0242(3) 0.0287(3) -0.0055(2) 0.0039(3) 0.0065(2)
W4 0.0184(3) 0.0225(3) 0.0171(3) 0.0015(2) 0.0005(2) 0.0031(2)
W5 0.0259(3) 0.0169(3) 0.0299(3) 0.0009(2) 0.0032(2) 0.0033(2)
W6 0.0202(3) 0.0285(3) 0.0262(3) 0.0028(2) 0.0065(2) 0.0008(2)
W7 0.0255(3) 0.0187(3) 0.0214(3) 0.0018(2) 0.0027(2) -0.0044(2)
W8 0.0261(3) 0.0197(3) 0.0224(3) 0.0006(2) 0.0064(2) 0.0052(2)
W9 0.0412(3) 0.0239(3) 0.0221(3) 0.0006(2) 0.0114(3) 0.0070(3)
W10 0.0196(3) 0.0259(3) 0.0336(3) 0.0065(2) 0.0063(2) 0.0019(2)
W11 0.0419(3) 0.0289(3) 0.0186(3) 0.0069(2) 0.0105(3) 0.0051(3)
W12 0.0289(3) 0.0268(3) 0.0318(3) 0.0056(2) 0.0131(3) 0.0017(2)
W13 0.0364(3) 0.0264(3) 0.0180(3) 0.0042(2) -0.0033(2) -0.0029(3)
W14 0.0287(3) 0.0230(3) 0.0174(3) -0.0060(2) 0.0000(2) 0.0030(2)
W15 0.0225(3) 0.0285(3) 0.0146(3) 0.0038(2) 0.0033(2) -0.0022(2)
W16 0.0264(3) 0.0173(3) 0.0320(3) -0.0024(2) -0.0006(2) -0.0025(2)
W17 0.0289(3) 0.0168(3) 0.0363(4) 0.0043(2) 0.0057(3) -0.0007(2)
W18 0.0350(3) 0.0195(3) 0.0239(3) 0.0090(2) 0.0039(3) 0.0025(2)
V1 0.0224(3) 0.0252(3) 0.0276(3) 0.0013(2) 0.0002(2) -0.0014(2)
V2 0.0343(3) 0.0180(3) 0.0229(3) -0.0009(2) -0.0012(2) -0.0028(2)
V3 0.0288(3) 0.0242(3) 0.0287(3) -0.0055(2) 0.0039(3) 0.0065(2)
V4 0.0184(3) 0.0225(3) 0.0171(3) 0.0015(2) 0.0005(2) 0.0031(2)
V5 0.0259(3) 0.0169(3) 0.0299(3) 0.0009(2) 0.0032(2) 0.0033(2)
V6 0.0202(3) 0.0285(3) 0.0262(3) 0.0028(2) 0.0065(2) 0.0008(2)
V7 0.0255(3) 0.0187(3) 0.0214(3) 0.0018(2) 0.0027(2) -0.0044(2)
V8 0.0261(3) 0.0197(3) 0.0224(3) 0.0006(2) 0.0064(2) 0.0052(2)
V9 0.0412(3) 0.0239(3) 0.0221(3) 0.0006(2) 0.0114(3) 0.0070(3)
V10 0.0196(3) 0.0259(3) 0.0336(3) 0.0065(2) 0.0063(2) 0.0019(2)
V11 0.0419(3) 0.0289(3) 0.0186(3) 0.0069(2) 0.0105(3) 0.0051(3)
V12 0.0289(3) 0.0268(3) 0.0318(3) 0.0056(2) 0.0131(3) 0.0017(2)
V13 0.0364(3) 0.0264(3) 0.0180(3) 0.0042(2) -0.0033(2) -0.0029(3)
V14 0.0287(3) 0.0230(3) 0.0174(3) -0.0060(2) 0.0000(2) 0.0030(2)
V15 0.0225(3) 0.0285(3) 0.0146(3) 0.0038(2) 0.0033(2) -0.0022(2)
V16 0.0264(3) 0.0173(3) 0.0320(3) -0.0024(2) -0.0006(2) -0.0025(2)
V17 0.0289(3) 0.0168(3) 0.0363(4) 0.0043(2) 0.0057(3) -0.0007(2)
V18 0.0350(3) 0.0195(3) 0.0239(3) 0.0090(2) 0.0039(3) 0.0025(2)
V19 0.0214(11) 0.0119(10) 0.0135(11) 0.0018(8) 0.0031(8) 0.0029(8)
V20 0.0155(10) 0.0128(10) 0.0123(10) 0.0000(8) 0.0026(8) 0.0002(8)
O1 0.016(4) 0.018(4) 0.031(5) 0.001(4) 0.006(4) 0.005(3)
O2 0.027(5) 0.020(4) 0.016(5) 0.003(4) -0.008(4) 0.000(4)
O3 0.020(4) 0.025(5) 0.027(5) 0.005(4) 0.009(4) 0.007(4)
O4 0.025(5) 0.018(4) 0.020(5) -0.006(3) 0.006(4) 0.001(4)
O5 0.019(4) 0.028(5) 0.022(5) 0.008(4) 0.009(4) -0.005(4)
O6 0.028(5) 0.023(5) 0.020(5) 0.002(4) 0.000(4) -0.005(4)
O7 0.030(5) 0.022(5) 0.022(5) 0.007(4) 0.005(4) -0.005(4)
O8 0.027(5) 0.018(5) 0.044(6) 0.009(4) 0.005(4) 0.007(4)
O9 0.014(4) 0.020(5) 0.029(5) 0.002(4) 0.001(4) 0.001(3)
O10 0.031(5) 0.026(5) 0.016(5) 0.004(4) 0.001(4) 0.003(4)
O11 0.033(5) 0.024(5) 0.044(6) -0.003(4) 0.003(5) -0.004(4)
O12 0.021(4) 0.020(5) 0.027(5) -0.001(4) 0.004(4) 0.007(4)
O13 0.027(5) 0.025(5) 0.031(5) 0.003(4) 0.003(4) -0.003(4)
O14 0.032(5) 0.021(5) 0.031(5) 0.006(4) 0.009(4) 0.011(4)
O15 0.028(5) 0.010(4) 0.026(5) 0.003(3) 0.005(4) 0.010(3)
O16 0.009(4) 0.022(4) 0.022(5) 0.006(4) 0.011(3) -0.001(3)
O17 0.059(6) 0.010(4) 0.015(5) -0.003(3) 0.009(4) 0.009(4)
O18 0.014(4) 0.028(5) 0.036(6) 0.011(4) 0.002(4) 0.005(4)
O19 0.042(6) 0.016(5) 0.026(5) 0.007(4) -0.010(4) -0.007(4)
O20 0.034(5) 0.024(5) 0.019(5) -0.009(4) 0.003(4) 0.012(4)
O21 0.022(5) 0.016(4) 0.038(6) -0.001(4) -0.001(4) -0.005(4)
O22 0.027(5) 0.012(4) 0.018(5) -0.003(3) 0.001(4) -0.007(3)
O23 0.024(5) 0.025(5) 0.032(6) -0.001(4) 0.002(4) -0.006(4)
O24 0.017(4) 0.024(5) 0.020(5) -0.003(4) 0.000(4) -0.006(4)
O25 0.028(5) 0.023(5) 0.022(5) -0.001(4) 0.007(4) 0.003(4)
O26 0.027(5) 0.014(4) 0.044(6) 0.005(4) 0.007(4) 0.007(4)
O27 0.033(5) 0.030(5) 0.024(5) 0.009(4) 0.007(4) 0.013(4)
O28 0.028(5) 0.034(5) 0.024(5) 0.001(4) 0.013(4) 0.007(4)
O29 0.026(5) 0.029(5) 0.031(5) 0.005(4) 0.000(4) -0.006(4)
O30 0.024(5) 0.026(5) 0.027(5) 0.005(4) 0.006(4) 0.013(4)
O31 0.037(5) 0.018(5) 0.025(5) -0.002(4) -0.001(4) -0.002(4)
O32 0.037(5) 0.018(5) 0.027(5) 0.000(4) 0.005(4) -0.007(4)
O33 0.021(5) 0.025(5) 0.032(5) 0.002(4) 0.008(4) 0.007(4)
O34 0.025(5) 0.016(4) 0.028(5) 0.005(4) 0.001(4) 0.011(4)
O35 0.016(4) 0.028(5) 0.028(5) -0.009(4) 0.001(4) -0.006(4)
O36 0.026(5) 0.027(5) 0.025(5) 0.003(4) 0.009(4) 0.001(4)
O37 0.028(5) 0.027(5) 0.030(5) 0.006(4) 0.001(4) 0.007(4)
O38 0.052(6) 0.028(5) 0.037(6) 0.005(4) 0.025(5) 0.017(5)
O39 0.027(5) 0.022(5) 0.018(5) 0.002(4) 0.002(4) -0.005(4)
O40 0.032(5) 0.017(5) 0.038(6) 0.009(4) 0.008(4) 0.006(4)
O41 0.037(5) 0.019(5) 0.039(6) -0.006(4) 0.006(4) 0.006(4)
O42 0.036(5) 0.024(5) 0.021(5) -0.001(4) 0.009(4) 0.005(4)
O43 0.033(5) 0.018(4) 0.016(5) 0.008(3) 0.006(4) 0.001(4)
O44 0.030(5) 0.059(7) 0.019(5) 0.009(5) 0.009(4) -0.001(5)
O45 0.015(4) 0.034(5) 0.045(6) 0.009(4) 0.005(4) 0.001(4)
O46 0.023(5) 0.046(6) 0.049(7) 0.012(5) 0.013(5) 0.000(4)
O47 0.030(5) 0.024(5) 0.026(5) -0.009(4) 0.003(4) 0.003(4)
O48 0.023(5) 0.040(6) 0.027(5) 0.008(4) 0.001(4) 0.007(4)
O49 0.020(4) 0.014(4) 0.025(5) 0.001(4) -0.003(4) -0.007(3)
O50 0.024(5) 0.011(4) 0.040(6) 0.006(4) 0.001(4) -0.005(4)
O51 0.056(6) 0.024(5) 0.016(5) 0.004(4) 0.012(4) 0.014(4)
O52 0.040(6) 0.019(5) 0.040(6) 0.002(4) 0.001(5) -0.008(4)
O53 0.022(5) 0.022(5) 0.028(5) 0.003(4) -0.001(4) 0.006(4)
O54 0.035(5) 0.030(5) 0.050(7) 0.016(5) 0.012(5) 0.001(4)
O55 0.025(5) 0.039(6) 0.037(6) 0.010(4) 0.008(4) 0.001(4)
O56 0.035(5) 0.021(5) 0.023(5) 0.003(4) -0.003(4) 0.005(4)
O57 0.062(7) 0.038(6) 0.011(5) -0.002(4) -0.005(4) 0.011(5)
O58 0.027(5) 0.019(5) 0.040(6) 0.011(4) 0.015(4) -0.005(4)
O59 0.045(6) 0.037(6) 0.035(6) 0.005(5) -0.005(5) 0.011(5)
O60 0.037(5) 0.023(5) 0.043(6) 0.014(4) 0.009(5) 0.004(4)
O61 0.057(6) 0.048(6) 0.021(5) 0.006(5) 0.013(5) 0.007(5)
O62 0.035(5) 0.038(6) 0.031(6) -0.003(4) -0.003(4) 0.002(4)
N1 0.043(8) 0.076(10) 0.029(8) -0.006(7) 0.011(6) -0.023(7)
N2 0.028(6) 0.028(6) 0.037(7) -0.007(5) 0.016(5) -0.005(5)
N3 0.054(8) 0.024(6) 0.031(7) -0.001(5) 0.010(6) 0.001(6)
N4 0.061(9) 0.097(12) 0.048(9) -0.001(8) 0.026(7) 0.059(9)
N5 0.041(8) 0.047(8) 0.057(10) 0.009(7) -0.002(7) 0.000(6)
N6 0.109(13) 0.058(10) 0.058(11) -0.007(8) 0.006(9) 0.044(10)
N7 0.063(11) 0.151(18) 0.053(11) 0.029(11) -0.016(9) 0.027(11)
C1 0.062(11) 0.077(13) 0.034(10) -0.016(9) 0.003(8) -0.045(10)
C2 0.109(16) 0.052(12) 0.051(13) 0.005(9) -0.011(11) -0.034(11)
C3 0.13(2) 0.085(18) 0.10(2) 0.001(15) -0.018(17) -0.044(17)
C4 0.13(2) 0.13(3) 0.13(3) -0.02(2) -0.01(2) 0.01(2)
C5 0.065(12) 0.079(13) 0.021(9) 0.005(8) 0.013(8) -0.003(10)
C6 0.060(11) 0.057(11) 0.036(10) -0.003(8) 0.017(8) 0.007(9)
C7 0.064(11) 0.043(10) 0.042(10) -0.009(8) 0.018(8) -0.008(8)
C8 0.071(14) 0.103(17) 0.091(17) -0.047(14) 0.036(12) -0.032(12)
C9 0.051(10) 0.090(14) 0.026(9) -0.017(9) 0.010(8) -0.018(10)
C10 0.096(16) 0.064(13) 0.061(14) -0.006(11) 0.000(12) 0.012(11)
C11 0.111(19) 0.089(17) 0.059(15) -0.028(12) -0.012(13) 0.036(14)
C12 0.10(2) 0.14(2) 0.17(3) -0.08(2) 0.04(2) -0.004(18)
C13 0.029(9) 0.109(16) 0.037(10) -0.007(10) -0.007(7) -0.011(9)
C14 0.059(12) 0.14(2) 0.046(12) 0.003(12) 0.022(10) -0.027(12)
C15 0.034(11) 0.37(5) 0.034(13) -0.078(19) 0.002(9) -0.029(18)
C17 0.049(9) 0.025(8) 0.043(10) 0.013(7) 0.005(7) -0.007(7)
C18 0.060(11) 0.028(8) 0.066(12) -0.001(8) 0.014(9) -0.002(8)
C19 0.114(18) 0.077(15) 0.064(15) 0.022(12) 0.013(13) 0.035(14)
C20 0.066(14) 0.15(2) 0.094(19) 0.021(18) 0.027(13) -0.022(15)
C21 0.035(8) 0.054(10) 0.020(8) 0.007(7) -0.007(6) 0.007(7)
C22 0.065(11) 0.059(11) 0.043(11) -0.008(9) 0.017(9) 0.002(9)
C23 0.050(12) 0.17(2) 0.043(13) -0.026(14) 0.000(10) -0.037(13)
C24 0.088(17) 0.18(3) 0.043(14) 0.036(15) 0.001(11) 0.046(17)
C25 0.016(7) 0.026(7) 0.067(11) -0.026(7) 0.020(7) 0.002(6)
C26 0.051(10) 0.039(9) 0.054(11) -0.013(8) 0.018(8) -0.016(8)
C27 0.040(10) 0.092(15) 0.082(15) -0.043(12) 0.028(10) -0.023(10)
C28 0.095(16) 0.108(18) 0.071(16) -0.046(14) 0.015(12) -0.010(14)
C29 0.046(9) 0.032(8) 0.047(10) 0.005(7) 0.022(8) -0.001(7)
C30 0.054(11) 0.068(13) 0.076(15) -0.007(11) 0.001(10) -0.013(10)
C31 0.094(16) 0.064(13) 0.071(15) 0.010(11) 0.014(12) 0.013(12)
C32 0.050(11) 0.090(16) 0.12(2) 0.002(14) 0.031(12) -0.025(11)
C33 0.030(7) 0.028(7) 0.029(8) 0.004(6) 0.000(6) 0.003(6)
C34 0.027(7) 0.019(7) 0.042(9) 0.004(6) 0.004(6) 0.007(6)
C35 0.067(11) 0.030(8) 0.034(9) 0.003(7) 0.008(8) -0.002(8)
C36 0.073(12) 0.044(10) 0.045(11) 0.003(8) 0.014(9) 0.013(9)
C37 0.066(10) 0.016(7) 0.034(9) 0.007(6) 0.018(8) 0.010(7)
C38 0.062(11) 0.042(10) 0.061(12) -0.003(8) 0.028(9) -0.009(8)
C39 0.063(11) 0.032(9) 0.041(10) 0.003(7) 0.016(8) -0.001(8)
C40 0.076(13) 0.068(13) 0.073(14) 0.004(11) 0.037(11) -0.006(11)
C41 0.071(11) 0.022(7) 0.026(8) 0.000(6) -0.006(7) 0.023(8)
C42 0.038(9) 0.020(8) 0.080(13) -0.001(8) -0.006(8) 0.003(7)
C43 0.050(10) 0.045(10) 0.064(12) 0.000(9) 0.005(9) 0.016(8)
C44 0.056(11) 0.041(10) 0.114(18) 0.008(11) 0.027(11) -0.008(9)
C45 0.074(11) 0.009(7) 0.040(9) -0.007(6) -0.004(8) 0.006(7)
C46 0.097(14) 0.048(11) 0.042(11) -0.005(8) -0.019(10) 0.027(10)

loop_
_atom_type_symbol
_atom_type_description
_atom_type_scat_dispersion_real
_atom_type_scat_dispersion_imag
_atom_type_scat_source
W W -0.8490 6.8722 'International Tables Vol C Tables 4.2.6.8 and 6.1.1.4'
V V 0.3005 0.5294 'International Tables Vol C Tables 4.2.6.8 and 6.1.1.4'
O O 0.0106 0.0060 'International Tables Vol C Tables 4.2.6.8 and 6.1.1.4'
N N 0.0061 0.0033 'International Tables Vol C Tables 4.2.6.8 and 6.1.1.4'
C C 0.0033 0.0016 'International Tables Vol C Tables 4.2.6.8 and 6.1.1.4'
H H 0.0000 0.0000 'International Tables Vol C Tables 4.2.6.8 and 6.1.1.4'

loop_
_geom_angle_atom_site_label_1
_geom_angle_atom_site_label_2
_geom_angle_atom_site_label_3
_geom_angle
_geom_angle_site_symmetry_1
_geom_angle_site_symmetry_3
_geom_angle_publ_flag
O29 W1 O1 97.7(4) . . ?
O29 W1 O18 99.0(4) . . ?
O1 W1 O18 92.0(4) . . ?
O29 W1 O10 96.3(4) . . ?
O1 W1 O10 165.4(3) . . ?
O18 W1 O10 89.6(4) . . ?
O29 W1 O23 102.8(4) . . ?
O1 W1 O23 88.1(3) . . ?
O18 W1 O23 158.0(3) . . ?
O10 W1 O23 85.0(4) . . ?
O29 W1 O49 171.2(3) . . ?
O1 W1 O49 83.6(3) . . ?
O18 W1 O49 72.2(3) . . ?
O10 W1 O49 83.1(3) . . ?
O23 W1 O49 85.9(3) . . ?
O19 W2 O17 100.7(4) . . ?
O19 W2 O6 96.1(4) . . ?
O17 W2 O6 92.6(3) . . ?
O19 W2 O31 97.6(4) . . ?
O17 W2 O31 91.5(4) . . ?
O6 W2 O31 164.7(3) . . ?
O19 W2 O23 102.6(4) . . ?
O17 W2 O23 156.7(3) . . ?
O6 W2 O23 85.8(4) . . ?
O31 W2 O23 84.7(4) . . ?
O19 W2 O39 173.4(4) . . ?
O17 W2 O39 72.9(3) . . ?
O6 W2 O39 83.1(3) . . ?
O31 W2 O39 84.0(3) . . ?
O23 W2 O39 83.9(3) . . ?
O41 W3 O3 98.8(4) . . ?
O41 W3 O53 103.0(4) . . ?
O3 W3 O53 87.9(3) . . ?
O41 W3 O33 100.2(4) . . ?
O3 W3 O33 89.9(3) . . ?
O53 W3 O33 156.7(3) . . ?
O41 W3 O20 97.2(4) . . ?
O3 W3 O20 163.9(3) . . ?
O53 W3 O20 86.7(3) . . ?
O33 W3 O20 89.2(4) . . ?
O41 W3 O22 172.4(4) . . ?
O3 W3 O22 81.8(3) . . ?
O53 W3 O22 84.6(3) . . ?
O33 W3 O22 72.2(3) . . ?
O20 W3 O22 82.7(3) . . ?
O48 W4 O12 102.3(4) . . ?
O48 W4 O9 102.2(4) . . ?
O12 W4 O9 86.2(3) . . ?
O48 W4 O35 101.4(4) . . ?
O12 W4 O35 156.3(3) . . ?
O9 W4 O35 88.2(4) . . ?
O48 W4 O36 100.3(4) . . ?
O12 W4 O36 89.0(4) . . ?
O9 W4 O36 157.5(3) . . ?
O35 W4 O36 87.5(3) . . ?
O48 W4 O24 171.2(4) . . ?
O12 W4 O24 83.6(3) . . ?
O9 W4 O24 84.6(3) . . ?
O35 W4 O24 72.9(3) . . ?
O36 W4 O24 73.0(3) . . ?
O26 W5 O3 99.3(4) . . ?
O26 W5 O18 99.7(4) . . ?
O3 W5 O18 92.1(4) . . ?
O26 W5 O11 103.6(4) . . ?
O3 W5 O11 88.2(4) . . ?
O18 W5 O11 156.3(4) . . ?
O26 W5 O37 96.6(4) . . ?
O3 W5 O37 163.4(3) . . ?
O18 W5 O37 89.7(4) . . ?
O11 W5 O37 83.6(4) . . ?
O26 W5 O49 171.3(3) . . ?
O3 W5 O49 83.0(3) . . ?
O18 W5 O49 71.8(3) . . ?
O11 W5 O49 84.8(3) . . ?
O37 W5 O49 82.0(3) . . ?
O55 W6 O33 100.1(4) . . ?
O55 W6 O1 97.4(4) . . ?
O33 W6 O1 91.8(3) . . ?
O55 W6 O28 97.9(4) . . ?
O33 W6 O28 91.4(4) . . ?
O1 W6 O28 163.6(3) . . ?
O55 W6 O7 103.3(4) . . ?
O33 W6 O7 156.6(3) . . ?
O1 W6 O7 86.2(3) . . ?
O28 W6 O7 84.5(3) . . ?
O55 W6 O22 172.6(4) . . ?
O33 W6 O22 72.5(3) . . ?
O1 W6 O22 82.3(3) . . ?
O28 W6 O22 83.3(3) . . ?
O7 W6 O22 84.1(3) . . ?
O32 W7 O6 98.2(4) . . ?
O32 W7 O7 103.6(4) . . ?
O6 W7 O7 89.0(3) . . ?
O32 W7 O5 97.1(4) . . ?
O6 W7 O5 164.3(3) . . ?
O7 W7 O5 84.5(3) . . ?
O32 W7 O2 99.5(4) . . ?
O6 W7 O2 90.9(3) . . ?
O7 W7 O2 156.6(3) . . ?
O5 W7 O2 89.5(3) . . ?
O32 W7 O16 171.9(3) . . ?
O6 W7 O16 83.0(3) . . ?
O7 W7 O16 84.4(3) . . ?
O5 W7 O16 82.2(3) . . ?
O2 W7 O16 72.4(3) . . ?
O30 W8 O4 98.4(4) . . ?
O30 W8 O2 99.8(4) . . ?
O4 W8 O2 93.0(3) . . ?
O30 W8 O12 97.1(4) . . ?
O4 W8 O12 163.0(3) . . ?
O2 W8 O12 91.2(3) . . ?
O30 W8 O25 103.3(4) . . ?
O4 W8 O25 85.4(3) . . ?
O2 W8 O25 156.9(3) . . ?
O12 W8 O25 84.3(3) . . ?
O30 W8 O16 172.2(3) . . ?
O4 W8 O16 82.8(3) . . ?
O2 W8 O16 72.5(3) . . ?
O12 W8 O16 82.7(3) . . ?
O25 W8 O16 84.4(3) . . ?
O38 W9 O4 99.6(4) . . ?
O38 W9 O14 102.4(4) . . ?
O4 W9 O14 88.0(3) . . ?
O38 W9 O51 96.6(4) . . ?
O4 W9 O51 163.7(3) . . ?
O14 W9 O51 86.9(4) . . ?
O38 W9 O17 101.5(4) . . ?
O4 W9 O17 90.3(3) . . ?
O14 W9 O17 155.9(3) . . ?
O51 W9 O17 88.0(4) . . ?
O38 W9 O39 172.3(4) . . ?
O4 W9 O39 82.0(3) . . ?
O14 W9 O39 85.1(3) . . ?
O51 W9 O39 82.1(3) . . ?
O17 W9 O39 70.9(3) . . ?
O45 W10 O13 98.4(4) . . ?
O45 W10 O21 99.6(4) . . ?
O13 W10 O21 91.6(4) . . ?
O45 W10 O9 97.2(4) . . ?
O13 W10 O9 163.9(3) . . ?
O21 W10 O9 90.0(4) . . ?
O45 W10 O25 104.0(4) . . ?
O13 W10 O25 86.7(3) . . ?
O21 W10 O25 156.3(3) . . ?
O9 W10 O25 85.5(3) . . ?
O45 W10 O15 172.0(4) . . ?
O13 W10 O15 82.1(3) . . ?
O21 W10 O15 72.4(3) . . ?
O9 W10 O15 83.1(3) . . ?
O25 W10 O15 84.0(3) . . ?
O61 W11 O51 101.8(4) . . ?
O61 W11 O60 101.0(4) . . ?
O51 W11 O60 157.1(4) . . ?
O61 W11 O27 101.6(4) . . ?
O51 W11 O27 86.2(4) . . ?
O60 W11 O27 88.3(4) . . ?
O61 W11 O57 101.2(4) . . ?
O51 W11 O57 88.4(4) . . ?
O60 W11 O57 88.1(4) . . ?
O27 W11 O57 157.2(4) . . ?
O61 W11 O43 171.3(4) . . ?
O51 W11 O43 84.5(3) . . ?
O60 W11 O43 72.9(3) . . ?
O27 W11 O43 84.7(3) . . ?
O57 W11 O43 72.8(3) . . ?
O46 W12 O58 99.6(4) . . ?
O46 W12 O13 97.9(4) . . ?
O58 W12 O13 92.2(4) . . ?
O46 W12 O27 98.3(4) . . ?
O58 W12 O27 91.1(4) . . ?
O13 W12 O27 162.6(3) . . ?
O46 W12 O14 104.0(4) . . ?
O58 W12 O14 156.4(3) . . ?
O13 W12 O14 85.6(4) . . ?
O27 W12 O14 84.6(4) . . ?
O46 W12 O34 172.0(4) . . ?
O58 W12 O34 72.5(3) . . ?
O13 W12 O34 82.6(3) . . ?
O27 W12 O34 82.2(3) . . ?
O14 W12 O34 84.0(3) . . ?
O59 W13 O10 102.7(4) . . ?
O59 W13 O57 100.9(4) . . ?
O10 W13 O57 156.3(4) . . ?
O59 W13 O56 100.2(4) . . ?
O10 W13 O56 89.9(4) . . ?
O57 W13 O56 88.4(4) . . ?
O59 W13 O31 102.4(4) . . ?
O10 W13 O31 85.5(4) . . ?
O57 W13 O31 87.1(4) . . ?
O56 W13 O31 157.5(3) . . ?
O59 W13 O43 171.6(4) . . ?
O10 W13 O43 83.5(3) . . ?
O57 W13 O43 73.3(3) . . ?
O56 W13 O43 73.9(3) . . ?
O31 W13 O43 83.7(3) . . ?
O62 W14 O47 102.3(4) . . ?
O62 W14 O35 100.5(4) . . ?
O47 W14 O35 89.5(4) . . ?
O62 W14 O20 102.3(4) . . ?
O47 W14 O20 85.3(4) . . ?
O35 W14 O20 157.3(3) . . ?
O62 W14 O42 100.7(4) . . ?
O47 W14 O42 156.9(4) . . ?
O35 W14 O42 88.4(3) . . ?
O20 W14 O42 87.7(4) . . ?
O62 W14 O24 171.3(4) . . ?
O47 W14 O24 83.7(3) . . ?
O35 W14 O24 73.1(3) . . ?
O20 W14 O24 84.3(3) . . ?
O42 W14 O24 73.7(3) . . ?
O44 W15 O5 102.9(4) . . ?
O44 W15 O36 100.9(4) . . ?
O5 W15 O36 90.2(3) . . ?
O44 W15 O28 102.2(4) . . ?
O5 W15 O28 84.7(3) . . ?
O36 W15 O28 156.9(3) . . ?
O44 W15 O42 100.5(4) . . ?
O5 W15 O42 156.4(3) . . ?
O36 W15 O42 87.9(3) . . ?
O28 W15 O42 87.9(4) . . ?
O44 W15 O24 171.4(4) . . ?
O5 W15 O24 83.6(3) . . ?
O36 W15 O24 73.2(3) . . ?
O28 W15 O24 83.8(3) . . ?
O42 W15 O24 73.3(3) . . ?
O52 W16 O50 99.0(4) . . ?
O52 W16 O21 99.7(4) . . ?
O50 W16 O21 91.5(4) . . ?
O52 W16 O47 97.2(4) . . ?
O50 W16 O47 163.2(3) . . ?
O21 W16 O47 90.0(3) . . ?
O52 W16 O53 103.5(4) . . ?
O50 W16 O53 87.5(3) . . ?
O21 W16 O53 156.7(3) . . ?
O47 W16 O53 84.5(3) . . ?
O52 W16 O15 171.7(4) . . ?
O50 W16 O15 82.7(3) . . ?
O21 W16 O15 72.1(3) . . ?
O47 W16 O15 81.9(3) . . ?
O53 W16 O15 84.7(3) . . ?
O8 W17 O50 98.1(4) . . ?
O8 W17 O58 99.9(4) . . ?
O50 W17 O58 91.0(4) . . ?
O8 W17 O11 103.6(4) . . ?
O50 W17 O11 88.2(4) . . ?
O58 W17 O11 156.4(3) . . ?
O8 W17 O40 97.5(4) . . ?
O50 W17 O40 164.2(3) . . ?
O58 W17 O40 89.1(4) . . ?
O11 W17 O40 85.4(4) . . ?
O8 W17 O34 171.8(4) . . ?
O50 W17 O34 83.0(3) . . ?
O58 W17 O34 71.9(3) . . ?
O11 W17 O34 84.5(3) . . ?
O40 W17 O34 82.0(3) . . ?
O54 W18 O37 103.8(4) . . ?
O54 W18 O40 102.2(4) . . ?
O37 W18 O40 85.9(4) . . ?
O54 W18 O60 100.6(4) . . ?
O37 W18 O60 155.6(4) . . ?
O40 W18 O60 87.8(4) . . ?
O54 W18 O56 100.1(4) . . ?
O37 W18 O56 89.8(4) . . ?
O40 W18 O56 157.6(3) . . ?
O60 W18 O56 87.1(4) . . ?
O54 W18 O43 170.3(4) . . ?
O37 W18 O43 83.4(3) . . ?
O40 W18 O43 84.5(3) . . ?
O60 W18 O43 72.5(3) . . ?
O56 W18 O43 73.2(3) . . ?
O34 V19 O39 113.2(4) . . ?
O34 V19 O49 113.0(4) . . ?
O39 V19 O49 113.0(4) . . ?
O34 V19 O43 106.1(4) . . ?
O39 V19 O43 105.6(4) . . ?
O49 V19 O43 105.0(4) . . ?
O15 V20 O22 112.9(4) . . ?
O15 V20 O16 112.6(4) . . ?
O22 V20 O16 112.9(3) . . ?
O15 V20 O24 105.9(4) . . ?
O22 V20 O24 106.6(4) . . ?
O16 V20 O24 105.2(4) . . ?
W1 O1 W6 162.3(4) . . ?
W8 O2 W7 121.6(4) . . ?
W5 O3 W3 161.4(4) . . ?
W8 O4 W9 162.8(5) . . ?
W15 O5 W7 155.2(5) . . ?
W7 O6 W2 161.9(5) . . ?
W7 O7 W6 153.1(5) . . ?
W4 O9 W10 153.0(5) . . ?
W13 O10 W1 154.2(5) . . ?
W5 O11 W17 153.6(5) . . ?
W4 O12 W8 155.3(5) . . ?
W10 O13 W12 163.6(5) . . ?
W9 O14 W12 151.8(5) . . ?
V20 O15 W10 126.1(4) . . ?
V20 O15 W16 124.5(4) . . ?
W10 O15 W16 93.1(3) . . ?
V20 O16 W7 125.1(4) . . ?
V20 O16 W8 125.4(4) . . ?
W7 O16 W8 93.5(3) . . ?
W2 O17 W9 122.9(4) . . ?
W1 O18 W5 121.6(4) . . ?
W14 O20 W3 151.5(5) . . ?
W10 O21 W16 122.4(4) . . ?
V20 O22 W6 124.9(4) . . ?
V20 O22 W3 124.8(4) . . ?
W6 O22 W3 93.4(3) . . ?
W1 O23 W2 151.6(5) . . ?
V20 O24 W14 122.9(4) . . ?
V20 O24 W4 123.7(4) . . ?
W14 O24 W4 92.5(3) . . ?
V20 O24 W15 123.5(4) . . ?
W14 O24 W15 92.7(3) . . ?
W4 O24 W15 92.7(3) . . ?
W10 O25 W8 151.1(5) . . ?
W11 O27 W12 154.3(5) . . ?
W15 O28 W6 153.7(5) . . ?
W2 O31 W13 153.3(5) . . ?
W6 O33 W3 121.8(4) . . ?
V19 O34 W17 125.6(4) . . ?
V19 O34 W12 126.4(4) . . ?
W17 O34 W12 92.9(3) . . ?
W14 O35 W4 121.5(4) . . ?
W15 O36 W4 121.1(4) . . ?
W18 O37 W5 155.3(5) . . ?
V19 O39 W2 126.0(4) . . ?
V19 O39 W9 124.2(4) . . ?
W2 O39 W9 93.3(3) . . ?
W18 O40 W17 152.1(5) . . ?
W14 O42 W15 120.3(4) . . ?
V19 O43 W13 124.8(4) . . ?
V19 O43 W11 122.7(4) . . ?
W13 O43 W11 92.8(3) . . ?
V19 O43 W18 122.6(4) . . ?
W13 O43 W18 92.5(3) . . ?
W11 O43 W18 92.6(3) . . ?
W14 O47 W16 155.9(5) . . ?
V19 O49 W1 124.9(4) . . ?
V19 O49 W5 125.7(4) . . ?
W1 O49 W5 94.3(3) . . ?
W16 O50 W17 161.8(5) . . ?
W11 O51 W9 151.9(5) . . ?
W3 O53 W16 152.4(5) . . ?
W13 O56 W18 120.5(4) . . ?
W13 O57 W11 121.1(4) . . ?
W12 O58 W17 122.7(4) . . ?
W11 O60 W18 122.0(5) . . ?
C9 N1 C1 108.1(12) . . ?
C9 N1 C13 110.0(13) . . ?
C1 N1 C13 112.3(13) . . ?
C9 N1 C5 110.8(12) . . ?
C1 N1 C5 109.0(13) . . ?
C13 N1 C5 106.6(12) . . ?
C25 N2 C29 111.3(10) . . ?
C25 N2 C21 106.5(10) . . ?
C29 N2 C21 112.1(11) . . ?
C25 N2 C17 110.3(11) . . ?
C29 N2 C17 104.8(10) . . ?
C21 N2 C17 111.9(10) . . ?
C37 N3 C33 112.1(10) . . ?
C37 N3 C41 107.4(10) . . ?
C33 N3 C41 110.9(10) . . ?
C37 N3 C45 111.6(11) . . ?
C33 N3 C45 105.5(9) . . ?
C41 N3 C45 109.3(11) . . ?
C57 N4 C53 110.3(16) . . ?
C57 N4 C61 111.7(17) . . ?
C53 N4 C61 106.6(13) . . ?
C57 N4 C49 105.1(14) . . ?
C53 N4 C49 113.1(15) . . ?
C61 N4 C49 110.2(15) . . ?
C73 N5 C65 111.7(14) . . ?
C73 N5 C77 106.4(13) . . ?
C65 N5 C77 111.1(14) . . ?
C73 N5 C69 110.8(13) . . ?
C65 N5 C69 104.5(12) . . ?
C77 N5 C69 112.4(14) . . ?
C89 N6 C93 107.8(15) . . ?
C89 N6 C85 109.7(16) . . ?
C93 N6 C85 115.5(16) . . ?
C89 N6 C81 112.9(17) . . ?
C93 N6 C81 107.9(16) . . ?
C85 N6 C81 103.1(15) . . ?
C2 C1 N1 114.5(14) . . ?
C1 C2 C3 108.8(16) . . ?
C4 C3 C2 112(2) . . ?
C6 C5 N1 114.2(13) . . ?
C7 C6 C5 111.6(14) . . ?
C6 C7 C8 112.7(15) . . ?
N1 C9 C10 116.5(14) . . ?
C11 C10 C9 112.1(17) . . ?
C10 C11 C12 113.3(18) . . ?
C14 C13 N1 115.1(14) . . ?
C15 C14 C13 111.9(17) . . ?
C16 C15 C14 119(2) . . ?
C18 C17 N2 115.1(11) . . ?
C17 C18 C19 116.1(15) . . ?
C20 C19 C18 111(2) . . ?
C22 C21 N2 115.9(12) . . ?
C23 C22 C21 109.9(15) . . ?
C22 C23 C24 111.1(17) . . ?
N2 C25 C26 118.3(12) . . ?
C25 C26 C27 108.1(14) . . ?
C28 C27 C26 115.2(18) . . ?
C30 C29 N2 118.9(13) . . ?
C31 C30 C29 119.5(18) . . ?
C30 C31 C32 115.7(18) . . ?
C34 C33 N3 117.2(11) . . ?
C33 C34 C35 109.5(11) . . ?
C34 C35 C36 113.5(12) . . ?
N3 C37 C38 115.3(11) . . ?
C39 C38 C37 110.2(13) . . ?
C38 C39 C40 113.2(13) . . ?
C42 C41 N3 116.7(11) . . ?
C43 C42 C41 110.2(12) . . ?
C42 C43 C44 113.6(14) . . ?
C46 C45 N3 114.6(11) . . ?
C45 C46 C47 107.2(15) . . ?
C46 C47 C48 109(2) . . ?
C50 C49 N4 116.1(15) . . ?
C49 C50 C51 113.2(17) . . ?
C50 C51 C52 115.4(19) . . ?
N4 C53 C54 115.6(15) . . ?
C53 C54 C55 107.3(17) . . ?
C56 C55 C54 101(2) . . ?
N4 C57 C58 117(2) . . ?
C59 C58 C57 120(3) . . ?
C58 C59 C60 120(3) . . ?
N4 C61 C62 117(2) . . ?
C64 C62 C61 115(3) . . ?
C63 C64 C62 114(4) . . ?
N5 C65 C66 119.7(15) . . ?
C65 C66 C67 108.7(16) . . ?
C68 C67 C66 109.7(17) . . ?
C70 C69 N5 113.9(15) . . ?
C71 C70 C69 110.2(18) . . ?
C72 C71 C70 118(2) . . ?
N5 C73 C74 117.6(15) . . ?
C73 C74 C75 117.2(19) . . ?
C76 C75 C74 106(3) . . ?
C78 C77 N5 116.1(16) . . ?
C77 C78 C79 111(2) . . ?
C80 C79 C78 122(5) . . ?
C82 C81 N6 117(2) . . ?
C81 C82 C83 108(3) . . ?
C84 C83 C82 119(3) . . ?
C86 C85 N6 115.9(18) . . ?
C85 C86 C87 110(2) . . ?
C88 C87 C86 97(3) . . ?
N6 C89 C90 118(2) . . ?
C91 C90 C89 111(3) . . ?
C92 C91 C90 115(4) . . ?
C94 C93 N6 114(2) . . ?
C95 C94 C93 110(4) . . ?
C94 C95 C96 124(4) . . ?
N7 C97 C98 179(2) . . ?
N8 C99 C100 176(2) . . ?
N9 C101 C102 169(4) . . ?
N10 C103 C104 175(3) . . ?
N11 C105 C106 179(5) . . ?

loop_
_geom_bond_atom_site_label_1
_geom_bond_atom_site_label_2
_geom_bond_distance
_geom_bond_site_symmetry_2
_geom_bond_publ_flag
W1 O29 1.712(8) . ?
W1 O1 1.884(8) . ?
W1 O18 1.918(8) . ?
W1 O10 1.943(8) . ?
W1 O23 1.948(8) . ?
W1 O49 2.277(7) . ?
W2 O19 1.711(8) . ?
W2 O17 1.889(8) . ?
W2 O6 1.907(8) . ?
W2 O31 1.932(8) . ?
W2 O23 1.971(8) . ?
W2 O39 2.293(8) . ?
W3 O41 1.705(8) . ?
W3 O3 1.919(8) . ?
W3 O53 1.920(8) . ?
W3 O33 1.931(8) . ?
W3 O20 1.944(8) . ?
W3 O22 2.309(7) . ?
W4 O48 1.707(8) . ?
W4 O12 1.879(8) . ?
W4 O9 1.895(8) . ?
W4 O35 1.919(8) . ?
W4 O36 1.934(8) . ?
W4 O24 2.316(8) . ?
W5 O26 1.708(8) . ?
W5 O3 1.890(8) . ?
W5 O18 1.921(8) . ?
W5 O11 1.929(9) . ?
W5 O37 1.940(9) . ?
W5 O49 2.294(8) . ?
W6 O55 1.699(8) . ?
W6 O33 1.913(8) . ?
W6 O1 1.924(8) . ?
W6 O28 1.929(8) . ?
W6 O7 1.945(8) . ?
W6 O22 2.305(7) . ?
W7 O32 1.709(8) . ?
W7 O6 1.899(8) . ?
W7 O7 1.931(8) . ?
W7 O5 1.933(8) . ?
W7 O2 1.934(8) . ?
W7 O16 2.303(7) . ?
W8 O30 1.703(8) . ?
W8 O4 1.888(8) . ?
W8 O2 1.916(8) . ?
W8 O12 1.942(8) . ?
W8 O25 1.982(8) . ?
W8 O16 2.310(7) . ?
W9 O38 1.697(8) . ?
W9 O4 1.898(8) . ?
W9 O14 1.924(9) . ?
W9 O51 1.942(8) . ?
W9 O17 1.946(9) . ?
W9 O39 2.337(8) . ?
W10 O45 1.708(8) . ?
W10 O13 1.887(9) . ?
W10 O21 1.918(8) . ?
W10 O9 1.947(8) . ?
W10 O25 1.959(8) . ?
W10 O15 2.311(8) . ?
W11 O61 1.697(9) . ?
W11 O51 1.902(8) . ?
W11 O60 1.918(8) . ?
W11 O27 1.923(9) . ?
W11 O57 1.935(10) . ?
W11 O43 2.321(8) . ?
W12 O46 1.675(8) . ?
W12 O58 1.892(8) . ?
W12 O13 1.911(9) . ?
W12 O27 1.927(8) . ?
W12 O14 1.972(8) . ?
W12 O34 2.314(8) . ?
W13 O59 1.704(9) . ?
W13 O10 1.891(8) . ?
W13 O57 1.917(10) . ?
W13 O56 1.928(8) . ?
W13 O31 1.935(8) . ?
W13 O43 2.311(8) . ?
W14 O62 1.690(9) . ?
W14 O47 1.901(9) . ?
W14 O35 1.913(8) . ?
W14 O20 1.919(8) . ?
W14 O42 1.923(8) . ?
W14 O24 2.312(8) . ?
W15 O44 1.697(9) . ?
W15 O5 1.890(8) . ?
W15 O36 1.917(8) . ?
W15 O28 1.929(8) . ?
W15 O42 1.940(8) . ?
W15 O24 2.318(8) . ?
W16 O52 1.700(8) . ?
W16 O50 1.895(9) . ?
W16 O21 1.922(8) . ?
W16 O47 1.922(9) . ?
W16 O53 1.936(8) . ?
W16 O15 2.323(8) . ?
W17 O8 1.703(8) . ?
W17 O50 1.908(9) . ?
W17 O58 1.927(8) . ?
W17 O11 1.938(9) . ?
W17 O40 1.944(9) . ?
W17 O34 2.311(8) . ?
W18 O54 1.718(9) . ?
W18 O37 1.892(9) . ?
W18 O40 1.904(9) . ?
W18 O60 1.927(9) . ?
W18 O56 1.936(8) . ?
W18 O43 2.333(7) . ?
V19 O34 1.694(8) . ?
V19 O39 1.704(8) . ?
V19 O49 1.707(8) . ?
V19 O43 1.755(8) . ?
V20 O15 1.699(8) . ?
V20 O22 1.702(8) . ?
V20 O16 1.703(8) . ?
V20 O24 1.763(8) . ?
N1 C9 1.495(19) . ?
N1 C1 1.51(2) . ?
N1 C13 1.529(18) . ?
N1 C5 1.533(18) . ?
N2 C25 1.489(15) . ?
N2 C29 1.520(16) . ?
N2 C21 1.545(17) . ?
N2 C17 1.546(16) . ?
N3 C37 1.495(17) . ?
N3 C33 1.515(16) . ?
N3 C41 1.520(17) . ?
N3 C45 1.559(17) . ?
N4 C57 1.47(3) . ?
N4 C53 1.48(2) . ?
N4 C61 1.50(2) . ?
N4 C49 1.57(2) . ?
N5 C73 1.49(2) . ?
N5 C65 1.50(2) . ?
N5 C77 1.53(2) . ?
N5 C69 1.54(2) . ?
N6 C89 1.51(2) . ?
N6 C93 1.54(2) . ?
N6 C85 1.55(2) . ?
N6 C81 1.55(3) . ?
N7 C97 1.12(2) . ?
C1 C2 1.48(2) . ?
C2 C3 1.56(3) . ?
C3 C4 1.49(3) . ?
C5 C6 1.53(2) . ?
C6 C7 1.51(2) . ?
C7 C8 1.51(2) . ?
C9 C10 1.52(2) . ?
C10 C11 1.45(2) . ?
C11 C12 1.54(3) . ?
C13 C14 1.52(2) . ?
C14 C15 1.50(3) . ?
C15 C16 1.44(4) . ?
C17 C18 1.52(2) . ?
C18 C19 1.53(2) . ?
C19 C20 1.35(3) . ?
C21 C22 1.53(2) . ?
C22 C23 1.52(2) . ?
C23 C24 1.53(3) . ?
C25 C26 1.50(2) . ?
C26 C27 1.55(2) . ?
C27 C28 1.48(3) . ?
C29 C30 1.48(2) . ?
C30 C31 1.46(2) . ?
C31 C32 1.53(2) . ?
C33 C34 1.482(18) . ?
C34 C35 1.519(18) . ?
C35 C36 1.54(2) . ?
C37 C38 1.528(19) . ?
C38 C39 1.50(2) . ?
C39 C40 1.52(2) . ?
C41 C42 1.52(2) . ?
C42 C43 1.50(2) . ?
C43 C44 1.53(2) . ?
C45 C46 1.53(2) . ?
C46 C47 1.55(3) . ?
C47 C48 1.58(3) . ?
C49 C50 1.44(2) . ?
C50 C51 1.49(2) . ?
C51 C52 1.50(3) . ?
C53 C54 1.52(3) . ?
C54 C55 1.67(3) . ?
C55 C56 1.50(5) . ?
C57 C58 1.52(3) . ?
C58 C59 1.37(3) . ?
C59 C60 1.54(4) . ?
C61 C62 1.50(3) . ?
C62 C64 1.50(5) . ?
C63 C64 1.45(7) . ?
C65 C66 1.55(3) . ?
C66 C67 1.64(3) . ?
C67 C68 1.45(3) . ?
C69 C70 1.52(3) . ?
C70 C71 1.50(3) . ?
C71 C72 1.49(5) . ?
C73 C74 1.50(2) . ?
C74 C75 1.53(3) . ?
C75 C76 1.49(5) . ?
C77 C78 1.53(3) . ?
C78 C79 1.53(4) . ?
C79 C80 1.22(7) . ?
C81 C82 1.54(4) . ?
C82 C83 1.58(4) . ?
C83 C84 1.33(4) . ?
C85 C86 1.502(17) . ?
C86 C87 1.554(18) . ?
C87 C88 1.471(19) . ?
C89 C90 1.54(3) . ?
C90 C91 1.50(5) . ?
C91 C92 1.30(6) . ?
C93 C94 1.46(4) . ?
C94 C95 1.30(5) . ?
C95 C96 1.46(6) . ?
C97 C98 1.52(3) . ?
N8 C99 1.11(3) . ?
C99 C100 1.50(3) . ?
N9 C101 1.06(4) . ?
C101 C102 1.41(5) . ?
N10 C103 1.10(3) . ?
C103 C104 1.47(3) . ?
N11 C105 1.12(4) . ?
C105 C106 1.40(5) . ?
